data_1562852
loop_
_publ_author_name
'Race, James'
'Burnage, Arron'
'Boyd, Timothy M.'
'Heyam, Alex'
'Martinez-Martinez, Antonio J.'
'Macgregor, Stuart Alan'
'Weller, Andrew S.'

_publ_section_title
;
 Ortho-aryl substituted DPEphos ligands: Rhodium Complexes Featuring C--H
 Anagostic Interactions and B--H Agostic Bonds.
;
_journal_name_full 'Chemical Science'
_journal_paper_doi 10.1039/D1SC01430G
_journal_year 2021
_chemical_formula_moiety 'C47 H44 O5 P2 Rh, C32 H12 B F24'
_chemical_formula_sum 'C79 H56 B F24 O5 P2 Rh'
_chemical_formula_weight 1716.89
_space_group_crystal_system triclinic
_space_group_IT_number 2
_space_group_name_Hall '-P 1'
_space_group_name_H-M_alt 'P -1'
_atom_sites_solution_hydrogens geom
_audit_creation_date 2020-09-18
_audit_creation_method
;
Olex2 1.3
(compiled 2020.07.31 svn.rc2a77460 for OlexSys, GUI svn.r6145)
;
_audit_update_record
;
2021-02-21 deposited with the CCDC.	2021-05-25 downloaded from the CCDC.
;
_cell_angle_alpha 82.461(3)
_cell_angle_beta 84.317(3)
_cell_angle_gamma 84.684(3)
_cell_formula_units_Z 2
_cell_length_a 12.9929(4)
_cell_length_b 16.2926(6)
_cell_length_c 17.9735(6)
_cell_measurement_reflns_used 18461
_cell_measurement_temperature 150.01(10)
_cell_measurement_theta_max 76.5410
_cell_measurement_theta_min 2.4820
_cell_volume 3741.1(2)
_computing_cell_refinement 'CrysAlisPro 1.171.39.46 (Rigaku OD, 2018)'
_computing_data_collection 'CrysAlisPro 1.171.39.46 (Rigaku OD, 2018)'
_computing_data_reduction 'CrysAlisPro 1.171.39.46 (Rigaku OD, 2018)'
_computing_molecular_graphics 'Olex2 1.3 (Dolomanov et al., 2009)'
_computing_publication_material 'Olex2 1.3 (Dolomanov et al., 2009)'
_computing_structure_refinement 'SHELXL 2018/3 (Sheldrick, 2015)'
_diffrn_ambient_temperature 150.15
_diffrn_detector_area_resol_mean 10.5035
_diffrn_detector_type Atlas
_diffrn_measured_fraction_theta_full 1.000
_diffrn_measured_fraction_theta_max 0.985
_diffrn_measurement_details
;
List of Runs (angles in degrees, time in seconds):

  # Type    Start    End  Width  t~exp~   \w     \q     \k     \f   Frames
#--------------------------------------------------------------------------
  1  \w      2.00  41.00   1.00    1.00    --    0.00 -99.00 -30.00   39
  2  \w     39.00  91.00   1.00    1.00    --    0.00  57.00 120.00   52
  3  \w    -42.00  29.00   1.00    1.00    --    0.00  57.00 120.00   71
  4  \w     10.00  38.00   1.00    1.00    --    0.00 -99.00 -90.00   28
  5  \w    -83.00 -26.00   1.00    4.00    --  -60.50 125.00 150.00   57
  6  \w    107.00 142.00   1.00    4.00    --   60.50 125.00-180.00   35
  7  \w    116.00 151.00   1.00    4.00    --   60.50 125.00-150.00   35
  8  \w    113.00 150.00   1.00    4.00    --   60.50 125.00 -90.00   37
  9  \w     58.00 117.00   1.00    4.00    --   60.50-125.00  30.00   59
 10  \w    -20.00  96.00   1.00    4.00    --   60.50 -45.00 -90.00  116
 11  \w    115.00 152.00   1.00    4.00    --   60.50 125.00  30.00   37
 12  \w    -28.00 156.00   1.00    4.00    --   60.50 -15.00  30.00  184
 13  \w     95.00 129.00   1.00    4.00    --   60.50 125.00   0.00   34
 14  \w     30.00 112.00   1.00   12.00    --  121.00-111.00  90.00   82
 15  \w     33.00  85.00   1.00   12.00    --  121.00-111.00 120.00   52
 16  \w    134.00 176.00   1.00   12.00    --  121.00  37.00   0.00   42
 17  \w     25.00 137.00   1.00   12.00    --  121.00 -91.00-120.00  112
 18  \w     74.00 110.00   1.00   12.00    --  121.00  37.00   0.00   36
 19  \w     35.00 105.00   1.00   12.00    --  121.00 -50.00-150.00   70
 20  \w    110.00 177.00   1.00   12.00    --  121.00  37.00 -60.00   67
 21  \w     35.00 111.00   1.00   12.00    --  121.00-111.00   0.00   76
 22  \w    146.00 172.00   1.00   12.00    --  121.00  63.00-150.00   26
 23  \w     57.00  88.00   1.00   12.00    --  121.00-111.00-180.00   31
 24  \w     70.00 111.00   1.00   12.00    --  121.00-111.00-120.00   41
 25  \w    120.00 150.00   1.00   12.00    --  121.00 178.00 150.00   30
 26  \w     52.00  80.00   1.00   12.00    --  121.00 -25.00 -30.00   28
 27  \w    108.00 164.00   1.00   12.00    --  121.00  37.00-120.00   56
 28  \w    109.00 171.00   1.00   12.00    --  121.00  63.00 -30.00   62
 29  \w     62.00  87.00   1.00   12.00    --  121.00 178.00 150.00   25
 30  \w     74.00 101.00   1.00   12.00    --  121.00 178.00 120.00   27
 31  \w     68.00  99.00   1.00   12.00    --  121.00 -63.00-120.00   31
 32  \w     45.00  76.00   1.00   12.00    --  121.00 -37.00  90.00   31
 33  \w    100.00 153.00   1.00   12.00    --  121.00 111.00  60.00   53
 34  \w    116.00 142.00   1.00   12.00    --  121.00 178.00 120.00   26
 35  \w    120.00 164.00   1.00   12.00    --  121.00 -63.00-120.00   44
 36  \w     29.00 112.00   1.00   12.00    --  121.00-111.00 150.00   83
 37  \w    104.00 175.00   1.00   12.00    --  121.00  50.00 -90.00   71
 38  \w     80.00 111.00   1.00   12.00    --  121.00  63.00-150.00   31
 39  \w     30.00  88.00   1.00   12.00    --  121.00 -50.00 -30.00   58
 40  \w     29.00 112.00   1.00   12.00    --  121.00-106.00-160.05   83
 41  \w    -87.00 -70.00   1.00    4.00    --  -60.50  15.00 -13.00   17
;
_diffrn_measurement_device 'four-circle diffractometer'
_diffrn_measurement_device_type 'SuperNova, Dual, Cu at home/near, Atlas'
_diffrn_measurement_method '\w scans'
_diffrn_radiation_type CuK\a
_diffrn_radiation_wavelength 1.54184
_diffrn_reflns_av_R_equivalents 0.0252
_diffrn_reflns_av_unetI/netI 0.0325
_diffrn_reflns_Laue_measured_fraction_full 1.000
_diffrn_reflns_Laue_measured_fraction_max 0.985
_diffrn_reflns_limit_h_max 16
_diffrn_reflns_limit_h_min -16
_diffrn_reflns_limit_k_max 20
_diffrn_reflns_limit_k_min -20
_diffrn_reflns_limit_l_max 18
_diffrn_reflns_limit_l_min -22
_diffrn_reflns_number 34319
_diffrn_reflns_point_group_measured_fraction_full 1.000
_diffrn_reflns_point_group_measured_fraction_max 0.985
_diffrn_reflns_theta_full 67.684
_diffrn_reflns_theta_max 76.600
_diffrn_reflns_theta_min 2.489
_exptl_absorpt_coefficient_mu 3.246
_exptl_absorpt_correction_T_max 1.00000
_exptl_absorpt_correction_T_min 0.87845
_exptl_absorpt_correction_type multi-scan
_exptl_absorpt_process_details
;
CrysAlisPro 1.171.39.46 (Rigaku Oxford Diffraction, 2018)
Empirical absorption correction using spherical harmonics,
 implemented in SCALE3 ABSPACK scaling algorithm.
;
_exptl_crystal_colour orange
_exptl_crystal_colour_primary orange
_exptl_crystal_density_diffrn 1.524
_exptl_crystal_description prism
_exptl_crystal_F_000 1732
_exptl_crystal_size_max 0.22
_exptl_crystal_size_mid 0.18
_exptl_crystal_size_min 0.16
_refine_diff_density_max 0.721
_refine_diff_density_min -0.486
_refine_diff_density_rms 0.063
_refine_ls_extinction_method none
_refine_ls_goodness_of_fit_ref 1.032
_refine_ls_hydrogen_treatment constr
_refine_ls_matrix_type full
_refine_ls_number_parameters 1304
_refine_ls_number_reflns 15530
_refine_ls_number_restraints 1441
_refine_ls_restrained_S_all 1.105
_refine_ls_R_factor_all 0.0435
_refine_ls_R_factor_gt 0.0409
_refine_ls_shift/su_max 0.003
_refine_ls_shift/su_mean 0.000
_refine_ls_structure_factor_coef Fsqd
_refine_ls_weighting_details 'w=1/[\s^2^(Fo^2^)+(0.0634P)^2^+2.3767P] where P=(Fo^2^+2Fc^2^)/3'
_refine_ls_weighting_scheme calc
_refine_ls_wR_factor_gt 0.1092
_refine_ls_wR_factor_ref 0.1115
_reflns_Friedel_coverage 0.000
_reflns_number_gt 14494
_reflns_number_total 15530
_reflns_threshold_expression 'I > 2\s(I)'
_cod_data_source_file d1sc01430g3.cif
_cod_data_source_block 2-OMe
_cod_database_code 1562852
_publcif_datablock.id {cf3239ef-8c7f-4f04-af36-c589c47da90e}

_shelx_shelxl_version_number 2018/3
_shelx_space_group_comment
;
The symmetry employed for this shelxl refinement is uniquely defined
by the following loop, which should always be used as a source of
symmetry information in preference to the above space-group names.
They are only intended as comments.
;
_shelx_estimated_absorpt_t_max 0.625
_shelx_estimated_absorpt_t_min 0.535
_olex2_refinement_description
;
1. Fixed Uiso
 At 1.2 times of:
  All C(H) groups, All C(H,H) groups
 At 1.5 times of:
  All C(H,H,H) groups
2. Restrained distances
 F13-F14 \\sim F13-F15 \\sim F14-F15 \\sim F13A-F14A \\sim F13A-F15A \\sim
F14A-F15A
 with sigma of 0.04
 C54-F13 \\sim C54-F14 \\sim C54-F15 \\sim C54-F13A \\sim C54-F14A \\sim
C54-F15A
 with sigma of 0.02
 F2-F3 \\sim F2-F1 \\sim F3A-F2A \\sim F3A-F1A \\sim F2A-F1A \\sim F3-F1
 with sigma of 0.04
 C78-F2 \\sim C78-F3A \\sim C78-F2A \\sim C78-F3 \\sim C78-F1A \\sim C78-F1
 with sigma of 0.02
 F4-F5 \\sim F4-F6 \\sim F4A-F5A \\sim F4A-F6A \\sim F5-F6 \\sim F5A-F6A
 with sigma of 0.04
 C75-F4 \\sim C75-F4A \\sim C75-F5 \\sim C75-F5A \\sim C75-F6A \\sim C75-F6
 with sigma of 0.02
 F12-F10 \\sim F12-F11 \\sim F12A-F10A \\sim F12A-F11A \\sim F10-F11 \\sim
F10A-F11A
 with sigma of 0.04
 C59-F12 \\sim C59-F12A \\sim C59-F10 \\sim C59-F10A \\sim C59-F11 \\sim
C59-F11A
 with sigma of 0.02
 F8A-F7A \\sim F8A-F9A \\sim F8-F7 \\sim F8-F9 \\sim F7-F9 \\sim F7A-F9A
 with sigma of 0.04
 C62-F8A \\sim C62-F8 \\sim C62-F7 \\sim C62-F7A \\sim C62-F9 \\sim C62-F9A
 with sigma of 0.02
 O2A-C5A \\sim O2-C5
 with sigma of 0.02
 O2A-C44A \\sim O2-C44
 with sigma of 0.02
 O1-C18 \\sim O1-C18A
 with sigma of 0.02
 C17-C18 \\sim C17A-C18A \\sim C17-C16 \\sim C17A-C16A \\sim C16-C15 \\sim
C16A-C15A \\sim C15-C14 ~
 C15A-C14A \\sim C14-C13 \\sim C13-C18
 with sigma of 0.02
 O5A-C46A \\sim O5-C46
 with sigma of 0.02
 O5-C30 \\sim O5A-C30
 with sigma of 0.02
 O3A-C12 \\sim O3-C12
 with sigma of 0.02
 O3A-C45A \\sim O3-C45
 with sigma of 0.02
 C1A-C2A \\sim C2A-C3A \\sim C2-C3 \\sim C1-C2 \\sim C1-C6 \\sim C5-C6 \\sim
C4A-C5A \\sim C4-C5 \\sim C3A-C4A
 \\sim C3-C4
 with sigma of 0.02
 C5-C6 \\sim C5A-C6 \\sim C1-C6 \\sim C1A-C6
 with sigma of 0.02
 C14-C13 \\sim C14A-C13 \\sim C13-C18 \\sim C13-C18A
 with sigma of 0.02
3. Uiso/Uaniso restraints and constraints
F13 \\sim F13A \\sim F14 \\sim F14A \\sim F15 \\sim F15A \\sim C54: within 2A
with sigma of 0.01 and sigma for terminal atoms of 0.01 within 2A
F1 \\sim F1A \\sim F2 \\sim F2A \\sim F3 \\sim F3A \\sim C78: within 2A with
sigma of 0.01 and sigma for terminal atoms of 0.01 within 2A
F4 \\sim F4A \\sim F5 \\sim F5A \\sim F6 \\sim F6A \\sim C75: within 2A with
sigma of 0.01 and sigma for terminal atoms of 0.01 within 2A
F10 \\sim F10A \\sim F11 \\sim F11A \\sim F12 \\sim F12A \\sim C59: within 2A
with sigma of 0.01 and sigma for terminal atoms of 0.01 within 2A
F7 \\sim F7A \\sim F8 \\sim F8A \\sim F9 \\sim F9A \\sim C62: within 2A with
sigma of 0.01 and sigma for terminal atoms of 0.01 within 2A
C18 \\sim C13 \\sim C14 \\sim C15 \\sim C16 \\sim C17 \\sim C18A \\sim C14A
\\sim C15A \\sim C16A \\sim C17A: within 2A with sigma of 0.01 and sigma for
terminal atoms of 0.01 within 2A
O5 \\sim C46 \\sim O5A \\sim C46A: within 2A with sigma of 0.01 and sigma for
terminal atoms of 0.01 within 2A
O3A \\sim C45A \\sim O3 \\sim C45: within 2A with sigma of 0.01 and sigma for
terminal atoms of 0.01 within 2A
O2 \\sim C6 \\sim C5 \\sim C4 \\sim C3 \\sim C2 \\sim C1 \\sim C44 \\sim O2A
\\sim C5A \\sim C4A \\sim C3A \\sim C2A \\sim C1A \\sim C44A: within 2A with
sigma of 0.01 and sigma for terminal atoms of 0.01 within 2A
4. Rigid body (RIGU) restrains
 F13, F13A, F14, F14A, F15, F15A, C54
 with sigma for 1-2 distances of 0.004 and sigma for 1-3 distances of 0.004
 F1, F1A, F2, F2A, F3, F3A, C78
 with sigma for 1-2 distances of 0.004 and sigma for 1-3 distances of 0.004
 F4, F4A, F5, F5A, F6, F6A, C75
 with sigma for 1-2 distances of 0.004 and sigma for 1-3 distances of 0.004
 F10, F10A, F11, F11A, F12, F12A, C59
 with sigma for 1-2 distances of 0.004 and sigma for 1-3 distances of 0.004
 F7, F7A, F8, F8A, F9, F9A, C62
 with sigma for 1-2 distances of 0.004 and sigma for 1-3 distances of 0.004
 C18, C13, C14, C15, C16, C17, C18A, C14A, C15A, C16A, C17A
 with sigma for 1-2 distances of 0.004 and sigma for 1-3 distances of 0.004
 O5, C46, O5A, C46A
 with sigma for 1-2 distances of 0.004 and sigma for 1-3 distances of 0.004
 O3A, C45A, O3, C45
 with sigma for 1-2 distances of 0.004 and sigma for 1-3 distances of 0.004
 O2, C6, C5, C4, C3, C2, C1, C44, O2A, C5A, C4A, C3A, C2A, C1A, C44A
 with sigma for 1-2 distances of 0.004 and sigma for 1-3 distances of 0.004
5. Others
 Sof(F13A)=Sof(F14A)=Sof(F15A)=1-FVAR(1)
 Sof(F13)=Sof(F14)=Sof(F15)=FVAR(1)
 Sof(F1A)=Sof(F2A)=Sof(F3A)=1-FVAR(2)
 Sof(F1)=Sof(F2)=Sof(F3)=FVAR(2)
 Sof(F4A)=Sof(F5A)=Sof(F6A)=1-FVAR(3)
 Sof(F4)=Sof(F5)=Sof(F6)=FVAR(3)
 Sof(F10A)=Sof(F11A)=Sof(F12A)=1-FVAR(4)
 Sof(F10)=Sof(F11)=Sof(F12)=FVAR(4)
 Sof(F7A)=Sof(F8A)=Sof(F9A)=1-FVAR(5)
 Sof(F7)=Sof(F8)=Sof(F9)=FVAR(5)
 Sof(O2A)=Sof(C5A)=Sof(C4A)=Sof(H4A)=Sof(C3A)=Sof(H3A)=Sof(C2A)=Sof(H2A)=
 Sof(C1A)=Sof(H1A)=Sof(C44A)=Sof(H44D)=Sof(H44E)=Sof(H44F)=1-FVAR(6)
 Sof(O2)=Sof(C5)=Sof(C4)=Sof(H4)=Sof(C3)=Sof(H3)=Sof(C2)=Sof(H2)=Sof(C1)=
 Sof(H1)=Sof(C44)=Sof(H44A)=Sof(H44B)=Sof(H44C)=FVAR(6)
 Sof(C18A)=Sof(C14A)=Sof(H14A)=Sof(C15A)=Sof(H15A)=Sof(C16A)=Sof(H16A)=
 Sof(C17A)=Sof(H17A)=1-FVAR(7)
 Sof(C18)=Sof(C14)=Sof(H14)=Sof(C15)=Sof(H15)=Sof(C16)=Sof(H16)=Sof(C17)=
 Sof(H17)=FVAR(7)
 Sof(O5A)=Sof(C46A)=Sof(H46D)=Sof(H46E)=Sof(H46F)=1-FVAR(8)
 Sof(O5)=Sof(C46)=Sof(H46A)=Sof(H46B)=Sof(H46C)=FVAR(8)
 Sof(O3A)=Sof(C45A)=Sof(H45A)=Sof(H45B)=Sof(H45C)=1-FVAR(9)
 Sof(O3)=Sof(C45)=Sof(H45D)=Sof(H45E)=Sof(H45F)=FVAR(9)
6.a Ternary CH refined with riding coordinates:
 C37(H37), C38(H38), C39(H39), C40(H40), C41(H41), C42(H42)
6.b Secondary CH2 refined with riding coordinates:
 C43(H43A,H43B)
6.c Aromatic/amide H refined with riding coordinates:
 C20(H20), C21(H21), C22(H22), C23(H23), C14(H14), C15(H15), C16(H16),
 C17(H17), C4(H4), C3(H3), C2(H2), C1(H1), C11(H11), C10(H10), C9(H9), C8(H8),
 C35(H35), C34(H34), C33(H33), C32(H32), C29(H29), C28(H28), C27(H27), C26(H26),
  C57(H57), C79(H79), C76(H76), C73(H73), C63(H63), C60(H60), C55(H55),
 C52(H52), C49(H49), C71(H71), C68(H68), C65(H65), C4A(H4A), C3A(H3A), C2A(H2A),
  C1A(H1A), C14A(H14A), C15A(H15A), C16A(H16A), C17A(H17A)
6.d Idealised Me refined as rotating group:
 C44(H44A,H44B,H44C), C45A(H45A,H45B,H45C), C47(H47A,H47B,H47C), C46(H46A,H46B,
 H46C), C44A(H44D,H44E,H44F), C46A(H46D,H46E,H46F), C45(H45D,H45E,H45F)
;
_olex2_submission_special_instructions 'No special instructions were received'
_oxdiff_exptl_absorpt_empirical_details
;
Empirical correction (ABSPACK) includes:
- Absorption correction using spherical harmonics
- Frame scaling
;
_publcif_funding_html
;
;

loop_
_space_group_symop_operation_xyz
'x, y, z'
'-x, -y, -z'

loop_
_atom_site_label
_atom_site_type_symbol
_atom_site_fract_x
_atom_site_fract_y
_atom_site_fract_z
_atom_site_U_iso_or_equiv
_atom_site_adp_type
_atom_site_occupancy
_atom_site_site_symmetry_order
_atom_site_calc_flag
_atom_site_refinement_flags_posn
_atom_site_refinement_flags_adp
_atom_site_refinement_flags_occupancy
_atom_site_disorder_assembly
_atom_site_disorder_group
Rh1 Rh 0.83195(2) 0.31973(2) 0.32877(2) 0.02900(6) Uani 1 1 d . . . . .
P1 P 0.81407(4) 0.23769(4) 0.23118(3) 0.03221(12) Uani 1 1 d . . . . .
P2 P 0.95739(4) 0.40626(4) 0.26972(3) 0.03086(12) Uani 1 1 d . . . . .
O1 O 0.87372(17) 0.39740(13) 0.13489(10) 0.0495(5) Uani 1 1 d D . . . .
O2 O 1.0693(10) 0.5497(8) 0.2038(14) 0.060(2) Uani 0.555(16) 1 d D U P A 1
O3A O 1.1161(14) 0.2869(11) 0.3240(14) 0.073(3) Uani 0.427(18) 1 d D U P B 2
O4 O 0.93707(16) 0.14163(14) 0.34484(12) 0.0533(5) Uani 1 1 d . . . . .
O5 O 0.5926(13) 0.2719(6) 0.2454(19) 0.0551(15) Uani 0.633(18) 1 d D U P C 1
C37 C 0.67919(19) 0.31256(18) 0.39295(15) 0.0426(6) Uani 1 1 d . . . . .
H37 H 0.613389 0.311803 0.368600 0.051 Uiso 1 1 calc R U . . .
C38 C 0.7400(2) 0.24144(17) 0.41563(14) 0.0416(5) Uani 1 1 d . . . . .
H38 H 0.722647 0.184360 0.409343 0.050 Uiso 1 1 calc R U . . .
C39 C 0.7952(2) 0.26090(19) 0.48240(14) 0.0473(6) Uani 1 1 d . . . . .
H39 H 0.825996 0.212654 0.515630 0.057 Uiso 1 1 calc R U . . .
C40 C 0.8693(2) 0.32433(17) 0.44254(13) 0.0394(5) Uani 1 1 d . . . . .
H40 H 0.942075 0.325259 0.455949 0.047 Uiso 1 1 calc R U . . .
C41 C 0.8083(2) 0.39595(17) 0.41966(14) 0.0400(5) Uani 1 1 d . . . . .
H41 H 0.832829 0.452894 0.415407 0.048 Uiso 1 1 calc R U . . .
C42 C 0.6953(2) 0.37689(19) 0.44554(16) 0.0479(6) Uani 1 1 d . . . . .
H42 H 0.642205 0.425235 0.447807 0.057 Uiso 1 1 calc R U . . .
C43 C 0.7114(3) 0.3197(2) 0.51952(16) 0.0580(8) Uani 1 1 d . . . . .
H43A H 0.648577 0.291792 0.540691 0.070 Uiso 1 1 calc R U . . .
H43B H 0.737947 0.348365 0.558096 0.070 Uiso 1 1 calc R U . . .
C24 C 0.7789(2) 0.27834(17) 0.13586(14) 0.0405(5) Uani 1 1 d . . . . .
C19 C 0.8095(2) 0.35336(19) 0.10002(15) 0.0469(6) Uani 1 1 d . . . . .
C20 C 0.7753(3) 0.3894(2) 0.03112(18) 0.0614(8) Uani 1 1 d . . . . .
H20 H 0.796179 0.441966 0.008390 0.074 Uiso 1 1 calc R U . . .
C21 C 0.7099(3) 0.3462(3) -0.00327(19) 0.0659(9) Uani 1 1 d . . . . .
H21 H 0.684762 0.369690 -0.049897 0.079 Uiso 1 1 calc R U . . .
C22 C 0.6814(3) 0.2699(2) 0.02961(18) 0.0600(8) Uani 1 1 d . . . . .
H22 H 0.638599 0.240189 0.004601 0.072 Uiso 1 1 calc R U . . .
C23 C 0.7141(2) 0.2357(2) 0.09866(16) 0.0490(6) Uani 1 1 d . . . . .
H23 H 0.692699 0.183255 0.121101 0.059 Uiso 1 1 calc R U . . .
C18 C 0.9795(7) 0.3853(11) 0.1225(6) 0.0499(19) Uani 0.522(14) 1 d D U P D 1
C13 C 1.0355(2) 0.3857(2) 0.18345(15) 0.0496(6) Uani 1 1 d D U . . .
C14 C 1.1425(7) 0.3855(8) 0.1699(7) 0.058(2) Uani 0.522(14) 1 d D U P D 1
H14 H 1.183933 0.394100 0.208431 0.070 Uiso 0.522(14) 1 calc R U P D 1
C15 C 1.1873(7) 0.3724(8) 0.0988(5) 0.0655(19) Uani 0.522(14) 1 d D U P D 1
H15 H 1.260820 0.367201 0.089991 0.079 Uiso 0.522(14) 1 calc R U P D 1
C16 C 1.1269(7) 0.3668(8) 0.0398(5) 0.0675(19) Uani 0.522(14) 1 d D U P D 1
H16 H 1.160173 0.357041 -0.008048 0.081 Uiso 0.522(14) 1 calc R U P D 1
C17 C 1.0200(8) 0.3751(7) 0.0496(5) 0.0590(18) Uani 0.522(14) 1 d D U P D 1
H17 H 0.977574 0.373958 0.009654 0.071 Uiso 0.522(14) 1 calc R U P D 1
C6 C 0.8988(2) 0.51114(16) 0.24544(15) 0.0431(5) Uani 1 1 d D U . . .
C5 C 0.9648(10) 0.5717(6) 0.2092(9) 0.0539(19) Uani 0.555(16) 1 d D U P A 1
C4 C 0.9214(8) 0.6502(6) 0.1830(6) 0.0625(18) Uani 0.555(16) 1 d D U P A 1
H4 H 0.963747 0.691706 0.157956 0.075 Uiso 0.555(16) 1 calc R U P A 1
C3 C 0.8144(7) 0.6662(5) 0.1944(6) 0.0648(18) Uani 0.555(16) 1 d D U P A 1
H3 H 0.784089 0.720220 0.178575 0.078 Uiso 0.555(16) 1 calc R U P A 1
C2 C 0.7505(8) 0.6058(6) 0.2282(7) 0.0612(18) Uani 0.555(16) 1 d D U P A 1
H2 H 0.677706 0.619067 0.234784 0.073 Uiso 0.555(16) 1 calc R U P A 1
C1 C 0.7913(8) 0.5263(10) 0.2526(11) 0.051(2) Uani 0.555(16) 1 d D U P A 1
H1 H 0.747635 0.483786 0.273281 0.061 Uiso 0.555(16) 1 calc R U P A 1
C44 C 1.1410(12) 0.6117(8) 0.1839(13) 0.074(3) Uani 0.555(16) 1 d D U P A 1
H44A H 1.125212 0.644085 0.135897 0.111 Uiso 0.555(16) 1 calc R U P A 1
H44B H 1.211673 0.585117 0.178957 0.111 Uiso 0.555(16) 1 calc R U P A 1
H44C H 1.135281 0.648690 0.223249 0.111 Uiso 0.555(16) 1 calc R U P A 1
C7 C 1.04830(18) 0.41973(16) 0.33762(13) 0.0363(5) Uani 1 1 d . . . . .
C12 C 1.1155(2) 0.35369(19) 0.36421(18) 0.0492(6) Uani 1 1 d D . . . .
C11 C 1.1768(2) 0.3611(3) 0.4230(2) 0.0647(9) Uani 1 1 d . . . . .
H11 H 1.222922 0.315741 0.440817 0.078 Uiso 1 1 calc R U . . .
C10 C 1.1699(3) 0.4334(3) 0.45450(19) 0.0677(10) Uani 1 1 d . . . . .
H10 H 1.211762 0.438000 0.493983 0.081 Uiso 1 1 calc R U . . .
C9 C 1.1040(3) 0.4990(3) 0.43014(18) 0.0615(9) Uani 1 1 d . . . . .
H9 H 1.099990 0.549242 0.452221 0.074 Uiso 1 1 calc R U . . .
C8 C 1.0427(2) 0.4919(2) 0.37269(16) 0.0471(6) Uani 1 1 d . . . . .
H8 H 0.995589 0.537394 0.356711 0.056 Uiso 1 1 calc R U . . .
C45A C 1.2127(9) 0.2347(8) 0.3103(12) 0.083(3) Uani 0.427(18) 1 d D U P B 2
H45A H 1.200509 0.192119 0.279099 0.125 Uiso 0.427(18) 1 calc R U P B 2
H45B H 1.235860 0.207824 0.358510 0.125 Uiso 0.427(18) 1 calc R U P B 2
H45C H 1.266328 0.269202 0.284144 0.125 Uiso 0.427(18) 1 calc R U P B 2
C31 C 0.93384(19) 0.17206(17) 0.21361(16) 0.0414(5) Uani 1 1 d . . . . .
C36 C 0.9833(2) 0.12924(19) 0.27518(18) 0.0506(7) Uani 1 1 d . . . . .
C35 C 1.0713(3) 0.0757(2) 0.2637(3) 0.0698(10) Uani 1 1 d . . . . .
H35 H 1.103154 0.045402 0.305371 0.084 Uiso 1 1 calc R U . . .
C34 C 1.1120(3) 0.0670(3) 0.1911(3) 0.0843(14) Uani 1 1 d . . . . .
H34 H 1.172694 0.030851 0.183095 0.101 Uiso 1 1 calc R U . . .
C33 C 1.0664(3) 0.1097(3) 0.1301(3) 0.0785(12) Uani 1 1 d . . . . .
H33 H 1.096151 0.103678 0.080477 0.094 Uiso 1 1 calc R U . . .
C32 C 0.9767(2) 0.1618(2) 0.14106(18) 0.0552(7) Uani 1 1 d . . . . .
H32 H 0.944477 0.190462 0.098845 0.066 Uiso 1 1 calc R U . . .
C47 C 0.9801(4) 0.0968(3) 0.4092(2) 0.0943(16) Uani 1 1 d . . . . .
H47A H 0.977257 0.037126 0.407949 0.141 Uiso 1 1 calc R U . . .
H47B H 0.940295 0.113135 0.454928 0.141 Uiso 1 1 calc R U . . .
H47C H 1.052462 0.109255 0.409270 0.141 Uiso 1 1 calc R U . . .
C25 C 0.7179(2) 0.16148(17) 0.26043(14) 0.0403(5) Uani 1 1 d . . . . .
C30 C 0.6121(2) 0.1892(2) 0.26557(17) 0.0511(7) Uani 1 1 d D . . . .
C29 C 0.5374(3) 0.1326(3) 0.2896(2) 0.0712(11) Uani 1 1 d . . . . .
H29 H 0.465820 0.151238 0.293158 0.085 Uiso 1 1 calc R U . . .
C28 C 0.5677(4) 0.0503(3) 0.3080(2) 0.0804(14) Uani 1 1 d . . . . .
H28 H 0.516478 0.012236 0.324404 0.097 Uiso 1 1 calc R U . . .
C27 C 0.6698(4) 0.0218(2) 0.3032(2) 0.0711(11) Uani 1 1 d . . . . .
H27 H 0.689504 -0.035508 0.315970 0.085 Uiso 1 1 calc R U . . .
C26 C 0.7454(3) 0.07753(19) 0.27924(17) 0.0524(7) Uani 1 1 d . . . . .
H26 H 0.816586 0.057656 0.275819 0.063 Uiso 1 1 calc R U . . .
C46 C 0.4823(5) 0.2929(5) 0.2407(7) 0.0657(18) Uani 0.633(18) 1 d D U P C 1
H46A H 0.455745 0.256508 0.209007 0.098 Uiso 0.633(18) 1 calc R U P C 1
H46B H 0.470604 0.350852 0.218616 0.098 Uiso 0.633(18) 1 calc R U P C 1
H46C H 0.446164 0.285384 0.291322 0.098 Uiso 0.633(18) 1 calc R U P C 1
F1 F 0.6612(6) -0.0637(3) 0.5748(4) 0.0811(15) Uani 0.516(7) 1 d D U P E 1
F1A F 0.7119(6) -0.0540(4) 0.5915(3) 0.0759(16) Uani 0.484(7) 1 d D U P E 2
F2 F 0.6894(6) 0.0095(5) 0.4688(3) 0.0867(17) Uani 0.516(7) 1 d D U P E 1
F2A F 0.7781(5) 0.0337(4) 0.5078(5) 0.0870(17) Uani 0.484(7) 1 d D U P E 2
F3 F 0.7896(3) 0.0069(4) 0.5536(4) 0.0730(14) Uani 0.516(7) 1 d D U P E 1
F3A F 0.6440(5) -0.0214(4) 0.4893(4) 0.0745(15) Uani 0.484(7) 1 d D U P E 2
F4 F 0.3851(8) 0.3127(4) 0.5419(6) 0.0891(19) Uani 0.525(13) 1 d D U P F 1
F4A F 0.4278(7) 0.3166(4) 0.5098(6) 0.0822(18) Uani 0.475(13) 1 d D U P F 2
F5 F 0.3132(5) 0.2012(5) 0.5454(5) 0.0779(16) Uani 0.525(13) 1 d D U P F 1
F5A F 0.3136(6) 0.2370(8) 0.5604(5) 0.094(2) Uani 0.475(13) 1 d D U P F 2
F6 F 0.4194(8) 0.2389(7) 0.4511(4) 0.084(2) Uani 0.525(13) 1 d D U P F 1
F6A F 0.3977(9) 0.2139(6) 0.4575(5) 0.0789(19) Uani 0.475(13) 1 d D U P F 2
F7 F 0.6682(5) -0.1033(6) 0.9405(5) 0.0691(17) Uani 0.621(11) 1 d D U P G 1
F7A F 0.6546(8) -0.0954(9) 0.9594(6) 0.0551(18) Uani 0.379(11) 1 d D U P G 2
F8 F 0.5652(7) -0.1684(3) 0.8864(3) 0.0778(15) Uani 0.621(11) 1 d D U P G 1
F8A F 0.6186(7) -0.1529(5) 0.8692(5) 0.0653(17) Uani 0.379(11) 1 d D U P G 2
F9 F 0.5202(4) -0.1337(3) 0.9947(2) 0.0532(9) Uani 0.621(11) 1 d D U P G 1
F9A F 0.5154(7) -0.1555(6) 0.9693(8) 0.083(2) Uani 0.379(11) 1 d D U P G 2
F10 F 0.20480(18) 0.00575(17) 0.8800(2) 0.0571(9) Uani 0.733(7) 1 d D U P H 1
F10A F 0.2064(6) 0.0304(7) 0.9281(7) 0.079(2) Uani 0.267(7) 1 d D U P H 2
F11 F 0.2216(4) 0.1173(4) 0.8062(3) 0.0578(11) Uani 0.733(7) 1 d D U P H 1
F11A F 0.2033(13) 0.1029(12) 0.8138(8) 0.061(2) Uani 0.267(7) 1 d D U P H 2
F12 F 0.2176(4) 0.1221(4) 0.9231(3) 0.0798(13) Uani 0.733(7) 1 d D U P H 1
F12A F 0.2346(8) 0.1533(6) 0.9115(6) 0.059(2) Uani 0.267(7) 1 d D U P H 2
F13 F 0.4245(5) 0.3259(3) 0.9888(2) 0.0840(15) Uani 0.616(5) 1 d D U P I 1
F13A F 0.3545(6) 0.3237(4) 0.9602(4) 0.0846(18) Uani 0.384(5) 1 d D U P I 2
F14 F 0.3244(3) 0.4134(4) 0.9247(2) 0.0834(13) Uani 0.616(5) 1 d D U P I 1
F14A F 0.3633(7) 0.4522(4) 0.9374(4) 0.0804(19) Uani 0.384(5) 1 d D U P I 2
F15 F 0.4563(4) 0.4531(3) 0.9633(3) 0.0968(15) Uani 0.616(5) 1 d D U P I 1
F15A F 0.4764(5) 0.3794(6) 0.9963(3) 0.0869(18) Uani 0.384(5) 1 d D U P I 2
F16 F 0.5040(2) 0.54925(14) 0.67639(15) 0.0938(8) Uani 1 1 d . . . . .
F17 F 0.6206(3) 0.47335(15) 0.62032(16) 0.1293(14) Uani 1 1 d . . . . .
F18 F 0.6576(2) 0.53839(16) 0.7090(2) 0.1124(11) Uani 1 1 d . . . . .
F19 F 0.97457(17) 0.1353(2) 0.60514(12) 0.0890(8) Uani 1 1 d . . . . .
F20 F 0.9767(2) 0.2595(2) 0.61987(15) 0.1038(9) Uani 1 1 d . . . . .
F21 F 1.08528(14) 0.1708(3) 0.67217(12) 0.1226(14) Uani 1 1 d . . . . .
F22 F 0.83674(15) 0.10262(16) 0.98639(10) 0.0698(6) Uani 1 1 d . . . . .
F23 F 0.99042(16) 0.07449(17) 0.93889(11) 0.0785(7) Uani 1 1 d . . . . .
F24 F 0.9380(2) 0.19834(15) 0.95568(11) 0.0796(7) Uani 1 1 d . . . . .
C57 C 0.43043(17) 0.11935(15) 0.82446(13) 0.0335(4) Uani 1 1 d . . . . .
H57 H 0.397321 0.169237 0.801175 0.040 Uiso 1 1 calc R U . . .
C72 C 0.58555(16) 0.16217(14) 0.67792(12) 0.0296(4) Uani 1 1 d . . . . .
C79 C 0.64204(17) 0.09754(14) 0.64385(13) 0.0315(4) Uani 1 1 d . . . . .
H79 H 0.694282 0.064827 0.670385 0.038 Uiso 1 1 calc R U . . .
C77 C 0.62513(19) 0.07912(15) 0.57307(14) 0.0361(5) Uani 1 1 d . . . . .
C76 C 0.5482(2) 0.12450(17) 0.53270(15) 0.0417(5) Uani 1 1 d . . . . .
H76 H 0.536842 0.113024 0.483817 0.050 Uiso 1 1 calc R U . . .
C74 C 0.4893(2) 0.18636(17) 0.56596(16) 0.0430(6) Uani 1 1 d . . . . .
C73 C 0.50674(18) 0.20531(16) 0.63688(14) 0.0367(5) Uani 1 1 d . . . . .
H73 H 0.464112 0.248548 0.657938 0.044 Uiso 1 1 calc R U . . .
C78 C 0.6898(2) 0.00932(18) 0.54130(16) 0.0489(6) Uani 1 1 d D U . . .
C75 C 0.4047(3) 0.2366(2) 0.5250(2) 0.0635(8) Uani 1 1 d D U . . .
C56 C 0.53920(16) 0.10825(13) 0.81693(12) 0.0289(4) Uani 1 1 d . . . . .
C63 C 0.58216(16) 0.03262(14) 0.85117(13) 0.0311(4) Uani 1 1 d . . . . .
H63 H 0.655415 0.021341 0.846697 0.037 Uiso 1 1 calc R U . . .
C61 C 0.52099(18) -0.02694(14) 0.89173(13) 0.0341(5) Uani 1 1 d . . . . .
C60 C 0.41412(19) -0.01372(15) 0.89928(14) 0.0363(5) Uani 1 1 d . . . . .
H60 H 0.372534 -0.054030 0.927346 0.044 Uiso 1 1 calc R U . . .
C58 C 0.36948(17) 0.06019(16) 0.86464(14) 0.0367(5) Uani 1 1 d . . . . .
C62 C 0.5718(2) -0.10747(16) 0.92592(17) 0.0479(6) Uani 1 1 d D U . . .
C59 C 0.2538(2) 0.0774(2) 0.87155(19) 0.0537(7) Uani 1 1 d D U . . .
C48 C 0.56565(16) 0.27227(14) 0.78151(13) 0.0322(4) Uani 1 1 d . . . . .
C55 C 0.51321(17) 0.29018(15) 0.84990(14) 0.0346(5) Uani 1 1 d . . . . .
H55 H 0.496988 0.245646 0.887668 0.042 Uiso 1 1 calc R U . . .
C53 C 0.48397(19) 0.37144(17) 0.86434(16) 0.0417(5) Uani 1 1 d . . . . .
C52 C 0.5071(2) 0.43801(17) 0.81193(19) 0.0525(7) Uani 1 1 d . . . . .
H52 H 0.487255 0.493319 0.822098 0.063 Uiso 1 1 calc R U . . .
C50 C 0.5601(2) 0.42216(17) 0.74377(19) 0.0525(7) Uani 1 1 d . . . . .
C49 C 0.5890(2) 0.34118(16) 0.72910(15) 0.0413(5) Uani 1 1 d . . . . .
H49 H 0.625809 0.332187 0.682108 0.050 Uiso 1 1 calc R U . . .
C54 C 0.4224(3) 0.3870(2) 0.93722(19) 0.0591(7) Uani 1 1 d D U . . .
C51 C 0.5856(4) 0.4947(2) 0.6858(3) 0.0784(12) Uani 1 1 d . . . . .
C64 C 0.73027(16) 0.16788(13) 0.77466(12) 0.0286(4) Uani 1 1 d . . . . .
C71 C 0.80656(17) 0.17906(16) 0.71466(13) 0.0342(5) Uani 1 1 d . . . . .
H71 H 0.785754 0.192565 0.665032 0.041 Uiso 1 1 calc R U . . .
C69 C 0.91261(18) 0.17111(18) 0.72492(13) 0.0393(5) Uani 1 1 d . . . . .
C68 C 0.94611(18) 0.15266(17) 0.79609(14) 0.0387(5) Uani 1 1 d . . . . .
H68 H 1.018048 0.145541 0.803130 0.046 Uiso 1 1 calc R U . . .
C66 C 0.87221(17) 0.14478(15) 0.85696(13) 0.0326(4) Uani 1 1 d . . . . .
C65 C 0.76665(16) 0.15253(14) 0.84666(12) 0.0299(4) Uani 1 1 d . . . . .
H65 H 0.717802 0.147265 0.889643 0.036 Uiso 1 1 calc R U . . .
C70 C 0.9893(2) 0.1827(3) 0.65712(17) 0.0624(9) Uani 1 1 d . . . . .
C67 C 0.9084(2) 0.12911(19) 0.93454(14) 0.0427(6) Uani 1 1 d . . . . .
B1 B 0.60556(18) 0.17786(15) 0.76341(14) 0.0282(4) Uani 1 1 d . . . . .
O2A O 1.0564(12) 0.5649(9) 0.2054(17) 0.0531(19) Uani 0.445(16) 1 d D U P A 2
C5A C 0.9522(11) 0.5823(7) 0.2196(11) 0.051(2) Uani 0.445(16) 1 d D U P A 2
C4A C 0.9016(9) 0.6616(7) 0.2092(8) 0.061(2) Uani 0.445(16) 1 d D U P A 2
H4A H 0.939951 0.707540 0.189115 0.073 Uiso 0.445(16) 1 calc R U P A 2
C3A C 0.7962(8) 0.6739(6) 0.2280(9) 0.064(2) Uani 0.445(16) 1 d D U P A 2
H3A H 0.762692 0.728336 0.221195 0.077 Uiso 0.445(16) 1 calc R U P A 2
C2A C 0.7389(10) 0.6074(7) 0.2567(8) 0.057(2) Uani 0.445(16) 1 d D U P A 2
H2A H 0.666580 0.614985 0.270981 0.069 Uiso 0.445(16) 1 calc R U P A 2
C1A C 0.7923(10) 0.5292(12) 0.2637(14) 0.050(3) Uani 0.445(16) 1 d D U P A 2
H1A H 0.752795 0.483531 0.282590 0.060 Uiso 0.445(16) 1 calc R U P A 2
C44A C 1.1207(12) 0.6321(9) 0.1869(14) 0.063(3) Uani 0.445(16) 1 d D U P A 2
H44D H 1.100430 0.665520 0.140456 0.095 Uiso 0.445(16) 1 calc R U P A 2
H44E H 1.193350 0.610155 0.179400 0.095 Uiso 0.445(16) 1 calc R U P A 2
H44F H 1.112760 0.666745 0.228008 0.095 Uiso 0.445(16) 1 calc R U P A 2
C18A C 0.9805(8) 0.3728(15) 0.1229(8) 0.058(2) Uani 0.478(14) 1 d D U P D 2
C14A C 1.1440(8) 0.3641(10) 0.1795(8) 0.062(2) Uani 0.478(14) 1 d D U P D 2
H14A H 1.179780 0.368779 0.222150 0.075 Uiso 0.478(14) 1 calc R U P D 2
C15A C 1.2015(8) 0.3361(9) 0.1160(6) 0.068(2) Uani 0.478(14) 1 d D U P D 2
H15A H 1.274519 0.323960 0.114820 0.082 Uiso 0.478(14) 1 calc R U P D 2
C16A C 1.1477(8) 0.3267(9) 0.0551(6) 0.070(2) Uani 0.478(14) 1 d D U P D 2
H16A H 1.183731 0.307629 0.011243 0.084 Uiso 0.478(14) 1 calc R U P D 2
C17A C 1.0404(9) 0.3455(9) 0.0586(6) 0.064(2) Uani 0.478(14) 1 d D U P D 2
H17A H 1.005372 0.339718 0.015800 0.077 Uiso 0.478(14) 1 calc R U P D 2
O5A O 0.584(2) 0.2706(11) 0.244(4) 0.060(3) Uani 0.367(18) 1 d D U P C 2
C46A C 0.4998(10) 0.3088(9) 0.2010(11) 0.066(2) Uani 0.367(18) 1 d D U P C 2
H46D H 0.521315 0.359544 0.170238 0.098 Uiso 0.367(18) 1 calc R U P C 2
H46E H 0.439537 0.322707 0.235764 0.098 Uiso 0.367(18) 1 calc R U P C 2
H46F H 0.481191 0.269975 0.168246 0.098 Uiso 0.367(18) 1 calc R U P C 2
O3 O 1.1125(10) 0.2819(7) 0.3361(10) 0.061(2) Uani 0.573(18) 1 d D U P B 1
C45 C 1.1944(7) 0.2198(6) 0.3542(8) 0.077(2) Uani 0.573(18) 1 d D U P B 1
H45D H 1.194819 0.175242 0.322347 0.116 Uiso 0.573(18) 1 calc R U P B 1
H45E H 1.183444 0.196821 0.407258 0.116 Uiso 0.573(18) 1 calc R U P B 1
H45F H 1.261038 0.244652 0.345246 0.116 Uiso 0.573(18) 1 calc R U P B 1

loop_
_atom_site_aniso_label
_atom_site_aniso_U_11
_atom_site_aniso_U_22
_atom_site_aniso_U_33
_atom_site_aniso_U_23
_atom_site_aniso_U_13
_atom_site_aniso_U_12
Rh1 0.02855(9) 0.03152(9) 0.02853(9) -0.01023(6) -0.00187(6) -0.00229(6)
P1 0.0296(3) 0.0352(3) 0.0341(3) -0.0141(2) -0.0030(2) -0.0006(2)
P2 0.0309(3) 0.0336(3) 0.0294(3) -0.0069(2) -0.0043(2) -0.0034(2)
O1 0.0583(12) 0.0589(12) 0.0355(9) -0.0086(8) -0.0083(8) -0.0193(9)
O2 0.061(3) 0.045(5) 0.073(3) 0.008(4) -0.006(3) -0.017(3)
O3A 0.041(4) 0.055(4) 0.117(7) 0.006(4) -0.008(4) 0.002(3)
O4 0.0514(11) 0.0553(12) 0.0515(11) -0.0097(9) -0.0111(9) 0.0155(9)
O5 0.031(3) 0.071(3) 0.071(3) -0.038(2) -0.012(3) 0.004(2)
C37 0.0317(11) 0.0559(15) 0.0439(13) -0.0216(11) 0.0058(10) -0.0102(10)
C38 0.0457(13) 0.0445(13) 0.0367(12) -0.0110(10) 0.0020(10) -0.0130(11)
C39 0.0564(16) 0.0572(16) 0.0306(11) -0.0052(11) -0.0019(11) -0.0177(13)
C40 0.0429(12) 0.0534(14) 0.0249(10) -0.0100(9) -0.0045(9) -0.0104(11)
C41 0.0437(13) 0.0467(13) 0.0336(11) -0.0209(10) 0.0022(10) -0.0084(10)
C42 0.0403(13) 0.0570(16) 0.0507(15) -0.0301(13) 0.0095(11) -0.0079(11)
C43 0.0591(17) 0.083(2) 0.0381(14) -0.0263(14) 0.0146(12) -0.0301(16)
C24 0.0394(12) 0.0508(14) 0.0348(12) -0.0161(10) -0.0085(9) -0.0012(10)
C19 0.0517(15) 0.0573(16) 0.0357(12) -0.0119(11) -0.0093(11) -0.0099(12)
C20 0.077(2) 0.068(2) 0.0415(15) -0.0024(14) -0.0181(15) -0.0148(17)
C21 0.071(2) 0.088(3) 0.0431(16) -0.0064(16) -0.0234(15) -0.0099(19)
C22 0.0560(17) 0.083(2) 0.0487(16) -0.0226(16) -0.0202(14) -0.0104(16)
C23 0.0487(15) 0.0610(17) 0.0426(14) -0.0192(12) -0.0104(11) -0.0077(13)
C18 0.058(3) 0.060(4) 0.036(3) -0.013(2) 0.011(2) -0.034(3)
C13 0.0468(14) 0.0676(17) 0.0388(12) -0.0195(12) 0.0093(11) -0.0229(12)
C14 0.047(3) 0.083(5) 0.050(4) -0.021(3) 0.014(2) -0.035(3)
C15 0.048(3) 0.101(5) 0.050(3) -0.022(3) 0.019(2) -0.028(3)
C16 0.060(3) 0.101(5) 0.045(3) -0.022(3) 0.018(2) -0.030(3)
C17 0.058(3) 0.086(5) 0.037(3) -0.017(3) 0.009(2) -0.030(3)
C6 0.0486(13) 0.0364(12) 0.0466(13) -0.0009(10) -0.0204(11) -0.0048(10)
C5 0.062(3) 0.039(3) 0.061(4) 0.005(3) -0.020(3) -0.008(3)
C4 0.075(3) 0.041(3) 0.070(4) 0.003(3) -0.015(3) -0.007(3)
C3 0.076(3) 0.044(3) 0.074(4) 0.002(3) -0.026(3) 0.004(3)
C2 0.058(3) 0.050(3) 0.077(5) -0.003(3) -0.031(3) 0.007(2)
C1 0.050(3) 0.040(3) 0.067(5) -0.006(3) -0.031(3) -0.001(2)
C44 0.077(5) 0.050(6) 0.092(4) 0.006(5) 0.000(5) -0.019(4)
C7 0.0303(10) 0.0459(13) 0.0330(11) -0.0017(9) -0.0056(9) -0.0055(9)
C12 0.0326(12) 0.0527(16) 0.0608(17) 0.0024(13) -0.0100(11) -0.0027(11)
C11 0.0381(14) 0.083(2) 0.069(2) 0.0143(18) -0.0200(14) -0.0019(15)
C10 0.0539(18) 0.107(3) 0.0477(17) -0.0130(18) -0.0165(14) -0.0155(19)
C9 0.0492(16) 0.093(3) 0.0502(16) -0.0287(17) -0.0075(13) -0.0150(16)
C8 0.0409(13) 0.0635(17) 0.0420(13) -0.0208(12) -0.0050(11) -0.0101(12)
C45A 0.054(4) 0.064(4) 0.128(7) -0.006(5) -0.013(5) 0.014(3)
C31 0.0337(11) 0.0459(13) 0.0484(14) -0.0228(11) -0.0021(10) 0.0002(10)
C36 0.0422(14) 0.0497(15) 0.0622(17) -0.0223(13) -0.0077(12) 0.0092(12)
C35 0.0535(18) 0.066(2) 0.092(3) -0.0291(19) -0.0162(18) 0.0218(16)
C34 0.0483(18) 0.093(3) 0.119(4) -0.062(3) -0.002(2) 0.0231(19)
C33 0.0498(18) 0.110(3) 0.084(3) -0.061(3) 0.0052(17) 0.0118(19)
C32 0.0429(14) 0.073(2) 0.0546(16) -0.0346(15) 0.0014(12) -0.0001(13)
C47 0.095(3) 0.111(4) 0.068(2) -0.006(2) -0.024(2) 0.048(3)
C25 0.0417(13) 0.0447(13) 0.0389(12) -0.0168(10) -0.0006(10) -0.0127(10)
C30 0.0403(13) 0.0715(19) 0.0493(15) -0.0328(14) 0.0009(11) -0.0151(13)
C29 0.0534(18) 0.110(3) 0.062(2) -0.044(2) 0.0108(15) -0.038(2)
C28 0.093(3) 0.101(3) 0.059(2) -0.030(2) 0.0152(19) -0.064(3)
C27 0.108(3) 0.058(2) 0.0541(18) -0.0103(15) -0.0042(19) -0.040(2)
C26 0.0668(18) 0.0470(15) 0.0481(15) -0.0136(12) -0.0082(13) -0.0159(13)
C46 0.041(3) 0.077(3) 0.087(5) -0.040(3) -0.015(3) 0.008(2)
F1 0.092(3) 0.044(2) 0.102(4) -0.012(2) 0.010(3) 0.005(2)
F1A 0.107(4) 0.057(3) 0.060(2) -0.0167(18) -0.017(2) 0.035(3)
F2 0.115(4) 0.098(4) 0.047(2) -0.033(2) -0.017(2) 0.037(3)
F2A 0.067(3) 0.071(3) 0.121(4) -0.032(3) 0.031(3) -0.004(2)
F3 0.0494(19) 0.089(3) 0.088(3) -0.051(3) -0.012(2) 0.0199(19)
F3A 0.084(3) 0.080(3) 0.071(3) -0.046(2) -0.026(3) 0.004(2)
F4 0.101(4) 0.065(2) 0.108(4) -0.017(3) -0.070(3) 0.036(3)
F4A 0.081(4) 0.061(2) 0.102(4) 0.011(3) -0.045(3) 0.015(3)
F5 0.0416(19) 0.084(3) 0.108(3) -0.007(3) -0.032(2) 0.016(2)
F5A 0.052(2) 0.118(5) 0.102(4) 0.011(4) -0.023(3) 0.029(3)
F6 0.079(4) 0.102(5) 0.065(2) 0.016(3) -0.036(2) 0.010(3)
F6A 0.087(4) 0.081(4) 0.076(3) -0.011(3) -0.060(3) 0.011(3)
F7 0.0472(18) 0.058(3) 0.094(4) 0.019(3) -0.016(2) 0.0096(18)
F7A 0.069(4) 0.049(3) 0.050(3) -0.011(3) -0.033(3) 0.019(3)
F8 0.130(4) 0.0355(17) 0.071(2) -0.0162(15) -0.033(3) 0.016(2)
F8A 0.079(4) 0.038(3) 0.082(3) -0.020(2) -0.034(3) 0.021(3)
F9 0.0760(19) 0.0366(18) 0.0436(17) 0.0068(12) -0.0098(14) 0.0018(14)
F9A 0.082(3) 0.049(4) 0.107(5) 0.027(3) -0.002(4) -0.001(3)
F10 0.0322(11) 0.0588(15) 0.077(2) 0.0111(13) -0.0047(12) -0.0150(10)
F10A 0.034(3) 0.082(4) 0.106(5) 0.036(4) 0.011(3) -0.001(3)
F11 0.023(2) 0.065(2) 0.0821(19) 0.0148(15) -0.0165(15) -0.0071(15)
F11A 0.023(4) 0.073(5) 0.089(4) 0.001(4) -0.015(4) -0.015(4)
F12 0.0339(17) 0.125(3) 0.086(3) -0.042(3) 0.0062(16) -0.004(2)
F12A 0.020(4) 0.088(5) 0.060(4) 0.009(4) 0.008(3) 0.010(3)
F13 0.117(3) 0.068(2) 0.0499(18) -0.0005(16) 0.029(2) 0.036(2)
F13A 0.083(4) 0.089(3) 0.077(3) -0.027(3) 0.042(3) -0.013(3)
F14 0.058(2) 0.114(3) 0.069(2) -0.020(2) 0.0195(17) 0.024(2)
F14A 0.088(4) 0.072(3) 0.071(3) -0.022(3) 0.020(3) 0.038(3)
F15 0.118(3) 0.098(3) 0.082(2) -0.059(2) 0.032(2) -0.027(2)
F15A 0.081(3) 0.121(5) 0.058(3) -0.028(3) 0.000(2) 0.015(3)
F16 0.123(2) 0.0512(12) 0.0942(17) 0.0140(11) 0.0072(15) 0.0130(13)
F17 0.230(4) 0.0494(12) 0.0863(17) 0.0053(12) 0.074(2) -0.0047(17)
F18 0.0973(19) 0.0624(14) 0.169(3) 0.0077(17) 0.0258(19) -0.0327(14)
F19 0.0632(12) 0.158(3) 0.0482(11) -0.0382(13) 0.0143(9) -0.0068(14)
F20 0.0932(18) 0.134(2) 0.0719(15) 0.0211(16) 0.0272(13) -0.0283(17)
F21 0.0263(8) 0.288(4) 0.0481(11) -0.0040(17) 0.0011(8) -0.0123(15)
F22 0.0554(10) 0.1166(18) 0.0352(8) 0.0145(9) -0.0099(7) -0.0224(11)
F23 0.0632(12) 0.1150(19) 0.0518(10) -0.0014(11) -0.0243(9) 0.0300(12)
F24 0.1199(19) 0.0843(15) 0.0459(10) -0.0049(9) -0.0353(11) -0.0422(14)
C57 0.0267(10) 0.0349(11) 0.0374(11) 0.0015(9) -0.0063(8) 0.0015(8)
C72 0.0241(9) 0.0313(10) 0.0331(10) -0.0006(8) -0.0059(8) -0.0014(8)
C79 0.0290(10) 0.0336(11) 0.0324(10) -0.0031(8) -0.0080(8) -0.0004(8)
C77 0.0384(12) 0.0362(12) 0.0354(11) -0.0050(9) -0.0082(9) -0.0055(9)
C76 0.0451(13) 0.0443(13) 0.0389(12) -0.0024(10) -0.0181(10) -0.0088(11)
C74 0.0365(12) 0.0451(13) 0.0483(14) 0.0022(11) -0.0196(11) -0.0026(10)
C73 0.0279(10) 0.0391(12) 0.0421(12) -0.0001(10) -0.0099(9) 0.0027(9)
C78 0.0566(15) 0.0484(14) 0.0451(13) -0.0172(11) -0.0112(11) 0.0015(12)
C75 0.0582(16) 0.0658(17) 0.0689(18) -0.0045(15) -0.0392(15) 0.0128(14)
C56 0.0252(9) 0.0300(10) 0.0317(10) -0.0046(8) -0.0051(8) 0.0004(8)
C63 0.0263(9) 0.0301(10) 0.0370(11) -0.0059(8) -0.0067(8) 0.0035(8)
C61 0.0364(11) 0.0304(11) 0.0358(11) -0.0031(9) -0.0106(9) 0.0018(9)
C60 0.0344(11) 0.0358(12) 0.0382(12) 0.0005(9) -0.0050(9) -0.0062(9)
C58 0.0262(10) 0.0420(12) 0.0409(12) -0.0004(10) -0.0051(9) -0.0021(9)
C62 0.0550(14) 0.0320(12) 0.0563(15) -0.0004(10) -0.0158(12) 0.0031(10)
C59 0.0292(12) 0.0586(16) 0.0682(17) 0.0085(13) -0.0020(11) -0.0029(11)
C48 0.0237(9) 0.0322(11) 0.0402(11) -0.0066(9) -0.0012(8) 0.0012(8)
C55 0.0291(10) 0.0358(11) 0.0381(11) -0.0056(9) -0.0015(9) 0.0012(8)
C53 0.0344(12) 0.0415(13) 0.0490(14) -0.0143(11) 0.0030(10) 0.0035(10)
C52 0.0506(15) 0.0322(12) 0.0725(19) -0.0150(12) 0.0130(14) 0.0019(11)
C50 0.0549(16) 0.0329(13) 0.0646(18) -0.0051(12) 0.0160(14) -0.0008(11)
C49 0.0398(12) 0.0343(12) 0.0468(13) -0.0068(10) 0.0107(10) 0.0002(9)
C54 0.0598(16) 0.0599(16) 0.0561(16) -0.0227(13) 0.0093(13) 0.0106(13)
C51 0.097(3) 0.0379(16) 0.090(3) -0.0081(16) 0.037(2) -0.0021(17)
C64 0.0248(9) 0.0306(10) 0.0312(10) -0.0077(8) -0.0044(8) 0.0007(7)
C71 0.0258(10) 0.0482(13) 0.0297(10) -0.0066(9) -0.0056(8) -0.0026(9)
C69 0.0269(11) 0.0601(15) 0.0315(11) -0.0082(10) -0.0019(9) -0.0040(10)
C68 0.0248(10) 0.0564(15) 0.0363(12) -0.0079(10) -0.0064(9) -0.0039(9)
C66 0.0302(10) 0.0391(12) 0.0296(10) -0.0054(8) -0.0065(8) -0.0025(9)
C65 0.0278(10) 0.0335(10) 0.0289(10) -0.0071(8) -0.0025(8) -0.0007(8)
C70 0.0320(13) 0.117(3) 0.0387(14) -0.0072(16) -0.0022(11) -0.0126(15)
C67 0.0384(12) 0.0577(16) 0.0332(12) -0.0029(11) -0.0090(10) -0.0070(11)
B1 0.0223(10) 0.0298(11) 0.0319(11) -0.0046(9) -0.0033(8) 0.0025(8)
O2A 0.056(4) 0.029(4) 0.073(3) 0.008(4) -0.009(3) -0.014(3)
C5A 0.055(3) 0.034(3) 0.066(4) 0.002(3) -0.020(3) -0.008(3)
C4A 0.068(4) 0.032(3) 0.080(5) 0.004(3) -0.014(4) -0.005(3)
C3A 0.064(3) 0.039(3) 0.086(5) 0.005(4) -0.018(4) 0.006(3)
C2A 0.052(3) 0.044(3) 0.075(5) 0.001(4) -0.023(4) 0.004(2)
C1A 0.046(3) 0.039(3) 0.067(6) -0.002(4) -0.027(3) -0.003(3)
C44A 0.055(5) 0.038(5) 0.093(4) 0.011(5) 0.000(4) -0.015(4)
C18A 0.059(3) 0.079(6) 0.044(3) -0.024(3) 0.004(3) -0.032(3)
C14A 0.048(3) 0.090(6) 0.053(4) -0.028(4) 0.015(3) -0.026(3)
C15A 0.054(3) 0.096(5) 0.058(4) -0.025(4) 0.015(3) -0.021(4)
C16A 0.063(3) 0.098(5) 0.051(3) -0.028(4) 0.016(3) -0.022(4)
C17A 0.066(4) 0.091(5) 0.041(3) -0.028(3) 0.007(3) -0.026(3)
O5A 0.038(5) 0.073(5) 0.075(5) -0.034(4) -0.011(5) 0.002(4)
C46A 0.044(4) 0.074(5) 0.085(5) -0.036(4) -0.017(4) 0.010(3)
O3 0.042(3) 0.045(3) 0.101(5) -0.016(3) -0.031(3) 0.008(3)
C45 0.059(4) 0.057(3) 0.118(6) -0.018(4) -0.033(4) 0.018(3)

loop_
_atom_type_symbol
_atom_type_description
_atom_type_scat_dispersion_real
_atom_type_scat_dispersion_imag
_atom_type_scat_source
C C 0.0181 0.0091 'International Tables Vol C Tables 4.2.6.8 and 6.1.1.4'
H H 0.0000 0.0000 'International Tables Vol C Tables 4.2.6.8 and 6.1.1.4'
B B 0.0090 0.0039 'International Tables Vol C Tables 4.2.6.8 and 6.1.1.4'
F F 0.0727 0.0534 'International Tables Vol C Tables 4.2.6.8 and 6.1.1.4'
O O 0.0492 0.0322 'International Tables Vol C Tables 4.2.6.8 and 6.1.1.4'
P P 0.2955 0.4335 'International Tables Vol C Tables 4.2.6.8 and 6.1.1.4'
Rh Rh 0.0927 3.6045 'International Tables Vol C Tables 4.2.6.8 and 6.1.1.4'

loop_
_geom_angle_atom_site_label_1
_geom_angle_atom_site_label_2
_geom_angle_atom_site_label_3
_geom_angle
_geom_angle_site_symmetry_1
_geom_angle_site_symmetry_3
_geom_angle_publ_flag
P2 Rh1 P1 100.67(2) . . ?
C37 Rh1 P1 101.17(7) . . ?
C37 Rh1 P2 146.30(8) . . ?
C37 Rh1 C38 36.47(11) . . ?
C38 Rh1 P1 94.24(7) . . ?
C38 Rh1 P2 161.88(7) . . ?
C40 Rh1 P1 148.13(8) . . ?
C40 Rh1 P2 96.27(7) . . ?
C40 Rh1 C37 77.85(10) . . ?
C40 Rh1 C38 65.80(9) . . ?
C40 Rh1 C41 37.49(10) . . ?
C41 Rh1 P1 166.32(7) . . ?
C41 Rh1 P2 89.00(7) . . ?
C41 Rh1 C37 66.01(9) . . ?
C41 Rh1 C38 78.24(10) . . ?
C24 P1 Rh1 125.36(9) . . ?
C31 P1 Rh1 110.00(8) . . ?
C31 P1 C24 103.29(12) . . ?
C31 P1 C25 102.75(13) . . ?
C25 P1 Rh1 111.59(8) . . ?
C25 P1 C24 101.34(12) . . ?
C13 P2 Rh1 122.97(9) . . ?
C13 P2 C6 102.88(15) . . ?
C13 P2 C7 106.44(12) . . ?
C6 P2 Rh1 110.35(9) . . ?
C6 P2 C7 103.33(12) . . ?
C7 P2 Rh1 109.07(8) . . ?
C19 O1 C18A 114.4(7) . . ?
C18 O1 C19 120.6(6) . . ?
C5 O2 C44 120.2(9) . . ?
C12 O3A C45A 119.9(13) . . ?
C36 O4 C47 118.6(3) . . ?
C30 O5 C46 110.5(11) . . ?
Rh1 C37 H37 123.0 . . ?
C38 C37 Rh1 72.16(15) . . ?
C38 C37 H37 123.0 . . ?
C38 C37 C42 106.8(2) . . ?
C42 C37 Rh1 95.75(15) . . ?
C42 C37 H37 123.0 . . ?
Rh1 C38 H38 123.4 . . ?
C37 C38 Rh1 71.37(15) . . ?
C37 C38 H38 123.4 . . ?
C37 C38 C39 106.2(2) . . ?
C39 C38 Rh1 95.48(16) . . ?
C39 C38 H38 123.4 . . ?
C38 C39 H39 117.3 . . ?
C38 C39 C43 101.0(2) . . ?
C40 C39 C38 101.0(2) . . ?
C40 C39 H39 117.3 . . ?
C40 C39 C43 100.1(2) . . ?
C43 C39 H39 117.3 . . ?
Rh1 C40 H40 122.8 . . ?
C39 C40 Rh1 97.54(15) . . ?
C39 C40 H40 122.8 . . ?
C41 C40 Rh1 71.26(13) . . ?
C41 C40 C39 106.8(2) . . ?
C41 C40 H40 122.8 . . ?
Rh1 C41 H41 123.1 . . ?
C40 C41 Rh1 71.25(13) . . ?
C40 C41 H41 123.1 . . ?
C40 C41 C42 105.9(2) . . ?
C42 C41 Rh1 97.31(15) . . ?
C42 C41 H41 123.1 . . ?
C37 C42 C41 100.76(19) . . ?
C37 C42 H42 117.3 . . ?
C41 C42 H42 117.3 . . ?
C43 C42 C37 100.7(2) . . ?
C43 C42 C41 100.3(2) . . ?
C43 C42 H42 117.3 . . ?
C39 C43 H43A 112.9 . . ?
C39 C43 H43B 112.9 . . ?
C42 C43 C39 94.0(2) . . ?
C42 C43 H43A 112.9 . . ?
C42 C43 H43B 112.9 . . ?
H43A C43 H43B 110.3 . . ?
C19 C24 P1 121.79(19) . . ?
C19 C24 C23 117.5(3) . . ?
C23 C24 P1 120.6(2) . . ?
O1 C19 C20 117.9(3) . . ?
C24 C19 O1 119.2(2) . . ?
C24 C19 C20 122.8(3) . . ?
C19 C20 H20 121.0 . . ?
C21 C20 C19 118.0(3) . . ?
C21 C20 H20 121.0 . . ?
C20 C21 H21 119.8 . . ?
C22 C21 C20 120.5(3) . . ?
C22 C21 H21 119.8 . . ?
C21 C22 H22 119.6 . . ?
C21 C22 C23 120.9(3) . . ?
C23 C22 H22 119.6 . . ?
C24 C23 H23 119.9 . . ?
C22 C23 C24 120.3(3) . . ?
C22 C23 H23 119.9 . . ?
O1 C18 C13 116.7(7) . . ?
O1 C18 C17 117.1(8) . . ?
C13 C18 C17 126.2(8) . . ?
C18 C13 P2 114.5(4) . . ?
C18 C13 C14 117.4(7) . . ?
C14 C13 P2 127.0(6) . . ?
C18A C13 P2 116.1(5) . . ?
C18A C13 C14A 118.6(8) . . ?
C14A C13 P2 123.8(6) . . ?
C13 C14 H14 120.8 . . ?
C15 C14 C13 118.3(10) . . ?
C15 C14 H14 120.8 . . ?
C14 C15 H15 119.3 . . ?
C14 C15 C16 121.4(8) . . ?
C16 C15 H15 119.3 . . ?
C15 C16 H16 119.3 . . ?
C17 C16 C15 121.5(7) . . ?
C17 C16 H16 119.3 . . ?
C18 C17 H17 122.8 . . ?
C16 C17 C18 114.5(8) . . ?
C16 C17 H17 122.8 . . ?
C5 C6 P2 117.5(5) . . ?
C1 C6 P2 119.7(7) . . ?
C1 C6 C5 122.1(9) . . ?
C5A C6 P2 126.3(6) . . ?
C1A C6 P2 119.7(8) . . ?
C1A C6 C5A 113.3(10) . . ?
O2 C5 C6 117.4(9) . . ?
O2 C5 C4 123.4(9) . . ?
C4 C5 C6 119.2(9) . . ?
C5 C4 H4 120.9 . . ?
C3 C4 C5 118.2(8) . . ?
C3 C4 H4 120.9 . . ?
C4 C3 H3 119.0 . . ?
C2 C3 C4 122.0(7) . . ?
C2 C3 H3 119.0 . . ?
C3 C2 H2 119.5 . . ?
C1 C2 C3 121.0(10) . . ?
C1 C2 H2 119.5 . . ?
C6 C1 H1 121.3 . . ?
C2 C1 C6 117.3(12) . . ?
C2 C1 H1 121.3 . . ?
O2 C44 H44A 109.5 . . ?
O2 C44 H44B 109.5 . . ?
O2 C44 H44C 109.5 . . ?
H44A C44 H44B 109.5 . . ?
H44A C44 H44C 109.5 . . ?
H44B C44 H44C 109.5 . . ?
C12 C7 P2 120.4(2) . . ?
C12 C7 C8 117.3(2) . . ?
C8 C7 P2 121.7(2) . . ?
O3A C12 C7 111.9(8) . . ?
O3A C12 C11 127.6(8) . . ?
C7 C12 C11 120.4(3) . . ?
O3 C12 C7 117.0(6) . . ?
O3 C12 C11 122.3(6) . . ?
C12 C11 H11 120.0 . . ?
C10 C11 C12 120.1(3) . . ?
C10 C11 H11 120.0 . . ?
C11 C10 H10 119.5 . . ?
C9 C10 C11 120.9(3) . . ?
C9 C10 H10 119.5 . . ?
C10 C9 H9 120.3 . . ?
C10 C9 C8 119.3(3) . . ?
C8 C9 H9 120.3 . . ?
C7 C8 H8 119.0 . . ?
C9 C8 C7 122.0(3) . . ?
C9 C8 H8 119.0 . . ?
O3A C45A H45A 109.5 . . ?
O3A C45A H45B 109.5 . . ?
O3A C45A H45C 109.5 . . ?
H45A C45A H45B 109.5 . . ?
H45A C45A H45C 109.5 . . ?
H45B C45A H45C 109.5 . . ?
C36 C31 P1 119.2(2) . . ?
C32 C31 P1 122.0(2) . . ?
C32 C31 C36 118.8(3) . . ?
O4 C36 C31 115.9(2) . . ?
O4 C36 C35 123.5(3) . . ?
C35 C36 C31 120.6(3) . . ?
C36 C35 H35 120.4 . . ?
C34 C35 C36 119.3(4) . . ?
C34 C35 H35 120.4 . . ?
C35 C34 H34 119.4 . . ?
C33 C34 C35 121.1(3) . . ?
C33 C34 H34 119.4 . . ?
C34 C33 H33 120.0 . . ?
C34 C33 C32 120.0(3) . . ?
C32 C33 H33 120.0 . . ?
C31 C32 H32 119.9 . . ?
C33 C32 C31 120.2(3) . . ?
C33 C32 H32 119.9 . . ?
O4 C47 H47A 109.5 . . ?
O4 C47 H47B 109.5 . . ?
O4 C47 H47C 109.5 . . ?
H47A C47 H47B 109.5 . . ?
H47A C47 H47C 109.5 . . ?
H47B C47 H47C 109.5 . . ?
C30 C25 P1 118.9(2) . . ?
C26 C25 P1 122.6(2) . . ?
C26 C25 C30 118.5(3) . . ?
O5 C30 C25 114.3(8) . . ?
O5 C30 C29 125.7(8) . . ?
C29 C30 C25 120.0(3) . . ?
O5A C30 C25 118.7(16) . . ?
O5A C30 C29 121.3(15) . . ?
C30 C29 H29 120.1 . . ?
C28 C29 C30 119.9(4) . . ?
C28 C29 H29 120.1 . . ?
C29 C28 H28 119.4 . . ?
C27 C28 C29 121.2(3) . . ?
C27 C28 H28 119.4 . . ?
C28 C27 H27 120.2 . . ?
C28 C27 C26 119.6(4) . . ?
C26 C27 H27 120.2 . . ?
C25 C26 C27 120.9(3) . . ?
C25 C26 H26 119.6 . . ?
C27 C26 H26 119.6 . . ?
O5 C46 H46A 109.5 . . ?
O5 C46 H46B 109.5 . . ?
O5 C46 H46C 109.5 . . ?
H46A C46 H46B 109.5 . . ?
H46A C46 H46C 109.5 . . ?
H46B C46 H46C 109.5 . . ?
C56 C57 H57 118.8 . . ?
C58 C57 H57 118.8 . . ?
C58 C57 C56 122.4(2) . . ?
C79 C72 C73 115.3(2) . . ?
C79 C72 B1 120.48(18) . . ?
C73 C72 B1 124.0(2) . . ?
C72 C79 H79 118.5 . . ?
C77 C79 C72 122.9(2) . . ?
C77 C79 H79 118.5 . . ?
C79 C77 C76 120.5(2) . . ?
C79 C77 C78 119.0(2) . . ?
C76 C77 C78 120.5(2) . . ?
C77 C76 H76 121.1 . . ?
C74 C76 C77 117.7(2) . . ?
C74 C76 H76 121.1 . . ?
C76 C74 C73 121.8(2) . . ?
C76 C74 C75 119.7(3) . . ?
C73 C74 C75 118.4(3) . . ?
C72 C73 H73 119.2 . . ?
C74 C73 C72 121.7(2) . . ?
C74 C73 H73 119.2 . . ?
F1 C78 F3 103.4(4) . . ?
F1 C78 C77 111.2(3) . . ?
F1A C78 F2A 107.2(5) . . ?
F1A C78 F3A 105.6(4) . . ?
F1A C78 C77 113.9(3) . . ?
F2 C78 F1 108.0(5) . . ?
F2 C78 F3 105.2(4) . . ?
F2 C78 C77 115.1(3) . . ?
F2A C78 F3A 105.8(5) . . ?
F2A C78 C77 111.3(3) . . ?
F3 C78 C77 113.2(3) . . ?
F3A C78 C77 112.6(3) . . ?
F4 C75 F5 103.9(5) . . ?
F4 C75 F6 108.9(6) . . ?
F4 C75 C74 114.7(3) . . ?
F4A C75 C74 109.6(4) . . ?
F5 C75 C74 109.2(4) . . ?
F5A C75 F4A 106.9(5) . . ?
F5A C75 F6A 107.8(6) . . ?
F5A C75 C74 115.5(5) . . ?
F6 C75 F5 105.6(5) . . ?
F6 C75 C74 113.6(5) . . ?
F6A C75 F4A 103.8(5) . . ?
F6A C75 C74 112.6(5) . . ?
C57 C56 B1 119.55(19) . . ?
C63 C56 C57 115.5(2) . . ?
C63 C56 B1 124.67(19) . . ?
C56 C63 H63 118.9 . . ?
C61 C63 C56 122.1(2) . . ?
C61 C63 H63 118.9 . . ?
C63 C61 C62 119.5(2) . . ?
C60 C61 C63 121.1(2) . . ?
C60 C61 C62 119.4(2) . . ?
C61 C60 H60 121.1 . . ?
C61 C60 C58 117.9(2) . . ?
C58 C60 H60 121.1 . . ?
C57 C58 C59 119.3(2) . . ?
C60 C58 C57 120.9(2) . . ?
C60 C58 C59 119.8(2) . . ?
F7 C62 F9 104.9(4) . . ?
F7 C62 C61 114.1(4) . . ?
F7A C62 F8A 100.2(6) . . ?
F7A C62 C61 111.3(6) . . ?
F8 C62 F7 110.7(5) . . ?
F8 C62 F9 103.3(3) . . ?
F8 C62 C61 112.5(3) . . ?
F8A C62 C61 109.9(4) . . ?
F9 C62 C61 110.5(3) . . ?
F9A C62 F7A 109.9(8) . . ?
F9A C62 F8A 106.6(6) . . ?
F9A C62 C61 117.5(5) . . ?
F10 C59 C58 111.5(3) . . ?
F10A C59 F12A 92.6(7) . . ?
F10A C59 C58 113.6(4) . . ?
F11 C59 F10 102.7(3) . . ?
F11 C59 C58 110.3(3) . . ?
F11A C59 F10A 117.5(8) . . ?
F11A C59 F12A 99.1(10) . . ?
F11A C59 C58 121.8(9) . . ?
F12 C59 F10 109.9(3) . . ?
F12 C59 F11 106.5(5) . . ?
F12 C59 C58 115.2(3) . . ?
C58 C59 F12A 104.7(5) . . ?
C55 C48 C49 115.8(2) . . ?
C55 C48 B1 123.5(2) . . ?
C49 C48 B1 120.5(2) . . ?
C48 C55 H55 119.0 . . ?
C53 C55 C48 121.9(2) . . ?
C53 C55 H55 119.0 . . ?
C55 C53 C54 119.7(3) . . ?
C52 C53 C55 121.2(2) . . ?
C52 C53 C54 119.0(2) . . ?
C53 C52 H52 120.9 . . ?
C53 C52 C50 118.1(2) . . ?
C50 C52 H52 120.9 . . ?
C52 C50 C49 120.8(3) . . ?
C52 C50 C51 118.6(3) . . ?
C49 C50 C51 120.6(3) . . ?
C48 C49 H49 119.0 . . ?
C50 C49 C48 122.1(2) . . ?
C50 C49 H49 119.0 . . ?
F13 C54 F14 110.3(4) . . ?
F13 C54 F15 108.7(4) . . ?
F13 C54 C53 114.9(3) . . ?
F13A C54 C53 110.1(3) . . ?
F14 C54 F15 102.4(4) . . ?
F14 C54 C53 110.1(3) . . ?
F14A C54 F13A 103.2(6) . . ?
F14A C54 F15A 108.5(6) . . ?
F14A C54 C53 117.7(4) . . ?
F15 C54 C53 109.7(3) . . ?
F15A C54 F13A 100.0(6) . . ?
F15A C54 C53 115.2(4) . . ?
F16 C51 F18 104.4(3) . . ?
F16 C51 C50 111.7(3) . . ?
F17 C51 F16 108.1(4) . . ?
F17 C51 F18 107.7(4) . . ?
F17 C51 C50 113.6(3) . . ?
F18 C51 C50 110.8(4) . . ?
C71 C64 C65 115.50(19) . . ?
C71 C64 B1 122.89(19) . . ?
C65 C64 B1 121.50(19) . . ?
C64 C71 H71 118.8 . . ?
C64 C71 C69 122.4(2) . . ?
C69 C71 H71 118.8 . . ?
C71 C69 C70 118.9(2) . . ?
C68 C69 C71 120.7(2) . . ?
C68 C69 C70 120.5(2) . . ?
C69 C68 H68 120.9 . . ?
C69 C68 C66 118.2(2) . . ?
C66 C68 H68 120.9 . . ?
C68 C66 C65 121.0(2) . . ?
C68 C66 C67 118.3(2) . . ?
C65 C66 C67 120.7(2) . . ?
C64 C65 H65 119.0 . . ?
C66 C65 C64 122.0(2) . . ?
C66 C65 H65 119.0 . . ?
F19 C70 F20 102.3(3) . . ?
F19 C70 C69 112.4(3) . . ?
F20 C70 C69 111.5(3) . . ?
F21 C70 F19 108.7(3) . . ?
F21 C70 F20 107.0(3) . . ?
F21 C70 C69 114.2(2) . . ?
F22 C67 F23 107.5(2) . . ?
F22 C67 F24 106.1(2) . . ?
F22 C67 C66 113.4(2) . . ?
F23 C67 F24 105.5(2) . . ?
F23 C67 C66 112.5(2) . . ?
F24 C67 C66 111.3(2) . . ?
C72 B1 C48 112.60(18) . . ?
C72 B1 C64 110.66(17) . . ?
C56 B1 C72 103.20(17) . . ?
C56 B1 C48 111.48(17) . . ?
C56 B1 C64 113.85(17) . . ?
C48 B1 C64 105.27(17) . . ?
C5A O2A C44A 118.7(10) . . ?
O2A C5A C6 113.1(10) . . ?
O2A C5A C4A 124.5(10) . . ?
C4A C5A C6 122.4(10) . . ?
C5A C4A H4A 119.7 . . ?
C3A C4A C5A 120.5(9) . . ?
C3A C4A H4A 119.7 . . ?
C4A C3A H3A 119.7 . . ?
C4A C3A C2A 120.5(9) . . ?
C2A C3A H3A 119.7 . . ?
C3A C2A H2A 121.6 . . ?
C3A C2A C1A 116.8(12) . . ?
C1A C2A H2A 121.6 . . ?
C6 C1A H1A 116.8 . . ?
C2A C1A C6 126.4(15) . . ?
C2A C1A H1A 116.8 . . ?
O2A C44A H44D 109.5 . . ?
O2A C44A H44E 109.5 . . ?
O2A C44A H44F 109.5 . . ?
H44D C44A H44E 109.5 . . ?
H44D C44A H44F 109.5 . . ?
H44E C44A H44F 109.5 . . ?
O1 C18A C17A 130.9(9) . . ?
C13 C18A O1 112.0(8) . . ?
C13 C18A C17A 116.8(9) . . ?
C13 C14A H14A 118.2 . . ?
C15A C14A C13 123.6(12) . . ?
C15A C14A H14A 118.2 . . ?
C14A C15A H15A 121.2 . . ?
C16A C15A C14A 117.6(10) . . ?
C16A C15A H15A 121.2 . . ?
C15A C16A H16A 120.1 . . ?
C15A C16A C17A 119.8(8) . . ?
C17A C16A H16A 120.1 . . ?
C18A C17A H17A 118.3 . . ?
C16A C17A C18A 123.4(9) . . ?
C16A C17A H17A 118.3 . . ?
C30 O5A C46A 130(2) . . ?
O5A C46A H46D 109.5 . . ?
O5A C46A H46E 109.5 . . ?
O5A C46A H46F 109.5 . . ?
H46D C46A H46E 109.5 . . ?
H46D C46A H46F 109.5 . . ?
H46E C46A H46F 109.5 . . ?
C12 O3 C45 115.7(8) . . ?
O3 C45 H45D 109.5 . . ?
O3 C45 H45E 109.5 . . ?
O3 C45 H45F 109.5 . . ?
H45D C45 H45E 109.5 . . ?
H45D C45 H45F 109.5 . . ?
H45E C45 H45F 109.5 . . ?

loop_
_geom_bond_atom_site_label_1
_geom_bond_atom_site_label_2
_geom_bond_distance
_geom_bond_site_symmetry_2
_geom_bond_publ_flag
Rh1 P1 2.3813(6) . ?
Rh1 P2 2.3368(6) . ?
Rh1 C37 2.200(2) . ?
Rh1 C38 2.210(3) . ?
Rh1 C40 2.160(2) . ?
Rh1 C41 2.160(2) . ?
P1 C24 1.839(3) . ?
P1 C31 1.830(3) . ?
P1 C25 1.835(3) . ?
P2 C13 1.819(3) . ?
P2 C6 1.822(3) . ?
P2 C7 1.826(2) . ?
O1 C19 1.391(3) . ?
O1 C18 1.370(9) . ?
O1 C18A 1.412(11) . ?
O2 C5 1.369(9) . ?
O2 C44 1.425(9) . ?
O3A C12 1.382(13) . ?
O3A C45A 1.469(13) . ?
O4 C36 1.365(4) . ?
O4 C47 1.420(4) . ?
O5 C30 1.356(9) . ?
O5 C46 1.450(14) . ?
C37 H37 1.0000 . ?
C37 C38 1.380(4) . ?
C37 C42 1.541(3) . ?
C38 H38 1.0000 . ?
C38 C39 1.539(4) . ?
C39 H39 1.0000 . ?
C39 C40 1.537(4) . ?
C39 C43 1.542(4) . ?
C40 H40 1.0000 . ?
C40 C41 1.389(4) . ?
C41 H41 1.0000 . ?
C41 C42 1.542(4) . ?
C42 H42 1.0000 . ?
C42 C43 1.541(5) . ?
C43 H43A 0.9900 . ?
C43 H43B 0.9900 . ?
C24 C19 1.378(4) . ?
C24 C23 1.407(3) . ?
C19 C20 1.395(4) . ?
C20 H20 0.9500 . ?
C20 C21 1.389(5) . ?
C21 H21 0.9500 . ?
C21 C22 1.372(5) . ?
C22 H22 0.9500 . ?
C22 C23 1.382(4) . ?
C23 H23 0.9500 . ?
C18 C13 1.375(9) . ?
C18 C17 1.389(9) . ?
C13 C14 1.387(9) . ?
C13 C18A 1.407(10) . ?
C13 C14A 1.418(11) . ?
C14 H14 0.9500 . ?
C14 C15 1.385(10) . ?
C15 H15 0.9500 . ?
C15 C16 1.398(9) . ?
C16 H16 0.9500 . ?
C16 C17 1.378(9) . ?
C17 H17 0.9500 . ?
C6 C5 1.417(9) . ?
C6 C1 1.392(10) . ?
C6 C5A 1.409(10) . ?
C6 C1A 1.403(11) . ?
C5 C4 1.392(9) . ?
C4 H4 0.9500 . ?
C4 C3 1.391(9) . ?
C3 H3 0.9500 . ?
C3 C2 1.386(9) . ?
C2 H2 0.9500 . ?
C2 C1 1.386(10) . ?
C1 H1 0.9500 . ?
C44 H44A 0.9800 . ?
C44 H44B 0.9800 . ?
C44 H44C 0.9800 . ?
C7 C12 1.386(4) . ?
C7 C8 1.398(4) . ?
C12 C11 1.409(4) . ?
C12 O3 1.339(8) . ?
C11 H11 0.9500 . ?
C11 C10 1.364(6) . ?
C10 H10 0.9500 . ?
C10 C9 1.360(6) . ?
C9 H9 0.9500 . ?
C9 C8 1.388(4) . ?
C8 H8 0.9500 . ?
C45A H45A 0.9800 . ?
C45A H45B 0.9800 . ?
C45A H45C 0.9800 . ?
C31 C36 1.407(4) . ?
C31 C32 1.391(4) . ?
C36 C35 1.388(4) . ?
C35 H35 0.9500 . ?
C35 C34 1.378(6) . ?
C34 H34 0.9500 . ?
C34 C33 1.375(7) . ?
C33 H33 0.9500 . ?
C33 C32 1.390(5) . ?
C32 H32 0.9500 . ?
C47 H47A 0.9800 . ?
C47 H47B 0.9800 . ?
C47 H47C 0.9800 . ?
C25 C30 1.404(4) . ?
C25 C26 1.387(4) . ?
C30 C29 1.399(4) . ?
C30 O5A 1.359(14) . ?
C29 H29 0.9500 . ?
C29 C28 1.369(7) . ?
C28 H28 0.9500 . ?
C28 C27 1.363(7) . ?
C27 H27 0.9500 . ?
C27 C26 1.397(4) . ?
C26 H26 0.9500 . ?
C46 H46A 0.9800 . ?
C46 H46B 0.9800 . ?
C46 H46C 0.9800 . ?
F1 C78 1.329(6) . ?
F1A C78 1.308(6) . ?
F2 C78 1.302(5) . ?
F2A C78 1.313(6) . ?
F3 C78 1.334(5) . ?
F3A C78 1.328(5) . ?
F4 C75 1.312(6) . ?
F4A C75 1.352(7) . ?
F5 C75 1.366(7) . ?
F5A C75 1.288(8) . ?
F6 C75 1.319(8) . ?
F6A C75 1.327(8) . ?
F7 C62 1.314(6) . ?
F7A C62 1.324(9) . ?
F8 C62 1.307(5) . ?
F8A C62 1.396(7) . ?
F9 C62 1.383(5) . ?
F9A C62 1.261(8) . ?
F10 C59 1.365(4) . ?
F10A C59 1.325(7) . ?
F11 C59 1.350(5) . ?
F11A C59 1.285(12) . ?
F12 C59 1.280(5) . ?
F12A C59 1.499(10) . ?
F13 C54 1.268(5) . ?
F13A C54 1.413(7) . ?
F14 C54 1.336(5) . ?
F14A C54 1.252(6) . ?
F15 C54 1.354(5) . ?
F15A C54 1.317(7) . ?
F16 C51 1.329(5) . ?
F17 C51 1.297(5) . ?
F18 C51 1.354(6) . ?
F19 C70 1.327(4) . ?
F20 C70 1.344(5) . ?
F21 C70 1.294(3) . ?
F22 C67 1.311(3) . ?
F23 C67 1.325(3) . ?
F24 C67 1.337(3) . ?
C57 H57 0.9500 . ?
C57 C56 1.403(3) . ?
C57 C58 1.387(3) . ?
C72 C79 1.400(3) . ?
C72 C73 1.402(3) . ?
C72 B1 1.640(3) . ?
C79 H79 0.9500 . ?
C79 C77 1.387(3) . ?
C77 C76 1.392(3) . ?
C77 C78 1.491(4) . ?
C76 H76 0.9500 . ?
C76 C74 1.372(4) . ?
C74 C73 1.395(4) . ?
C74 C75 1.502(3) . ?
C73 H73 0.9500 . ?
C56 C63 1.397(3) . ?
C56 B1 1.639(3) . ?
C63 H63 0.9500 . ?
C63 C61 1.395(3) . ?
C61 C60 1.381(3) . ?
C61 C62 1.498(3) . ?
C60 H60 0.9500 . ?
C60 C58 1.385(3) . ?
C58 C59 1.499(3) . ?
C48 C55 1.397(3) . ?
C48 C49 1.403(3) . ?
C48 B1 1.640(3) . ?
C55 H55 0.9500 . ?
C55 C53 1.394(3) . ?
C53 C52 1.375(4) . ?
C53 C54 1.504(4) . ?
C52 H52 0.9500 . ?
C52 C50 1.388(4) . ?
C50 C49 1.390(4) . ?
C50 C51 1.508(4) . ?
C49 H49 0.9500 . ?
C64 C71 1.396(3) . ?
C64 C65 1.405(3) . ?
C64 B1 1.643(3) . ?
C71 H71 0.9500 . ?
C71 C69 1.400(3) . ?
C69 C68 1.379(3) . ?
C69 C70 1.499(4) . ?
C68 H68 0.9500 . ?
C68 C66 1.383(3) . ?
C66 C65 1.394(3) . ?
C66 C67 1.498(3) . ?
C65 H65 0.9500 . ?
O2A C5A 1.363(11) . ?
O2A C44A 1.423(10) . ?
C5A C4A 1.392(10) . ?
C4A H4A 0.9500 . ?
C4A C3A 1.380(10) . ?
C3A H3A 0.9500 . ?
C3A C2A 1.385(10) . ?
C2A H2A 0.9500 . ?
C2A C1A 1.390(11) . ?
C1A H1A 0.9500 . ?
C44A H44D 0.9800 . ?
C44A H44E 0.9800 . ?
C44A H44F 0.9800 . ?
C18A C17A 1.426(10) . ?
C14A H14A 0.9500 . ?
C14A C15A 1.404(10) . ?
C15A H15A 0.9500 . ?
C15A C16A 1.387(10) . ?
C16A H16A 0.9500 . ?
C16A C17A 1.397(10) . ?
C17A H17A 0.9500 . ?
O5A C46A 1.450(18) . ?
C46A H46D 0.9800 . ?
C46A H46E 0.9800 . ?
C46A H46F 0.9800 . ?
O3 C45 1.430(9) . ?
C45 H45D 0.9800 . ?
C45 H45E 0.9800 . ?
C45 H45F 0.9800 . ?

loop_
_geom_torsion_atom_site_label_1
_geom_torsion_atom_site_label_2
_geom_torsion_atom_site_label_3
_geom_torsion_atom_site_label_4
_geom_torsion
_geom_torsion_site_symmetry_1
_geom_torsion_site_symmetry_2
_geom_torsion_site_symmetry_3
_geom_torsion_site_symmetry_4
_geom_torsion_publ_flag
Rh1 P1 C24 C19 33.6(3) . . . . ?
Rh1 P1 C24 C23 -142.51(19) . . . . ?
Rh1 P1 C31 C36 44.7(2) . . . . ?
Rh1 P1 C31 C32 -136.6(2) . . . . ?
Rh1 P1 C25 C30 73.7(2) . . . . ?
Rh1 P1 C25 C26 -104.9(2) . . . . ?
Rh1 P2 C13 C18 61.9(9) . . . . ?
Rh1 P2 C13 C14 -130.4(7) . . . . ?
Rh1 P2 C13 C18A 53.0(11) . . . . ?
Rh1 P2 C13 C14A -112.4(8) . . . . ?
Rh1 P2 C6 C5 179.9(8) . . . . ?
Rh1 P2 C6 C1 -9.4(10) . . . . ?
Rh1 P2 C6 C5A 170.0(11) . . . . ?
Rh1 P2 C6 C1A 0.6(13) . . . . ?
Rh1 P2 C7 C12 68.7(2) . . . . ?
Rh1 P2 C7 C8 -101.9(2) . . . . ?
Rh1 C37 C38 C39 90.40(18) . . . . ?
Rh1 C37 C42 C41 -3.6(2) . . . . ?
Rh1 C37 C42 C43 -106.36(19) . . . . ?
Rh1 C38 C39 C40 3.4(2) . . . . ?
Rh1 C38 C39 C43 106.02(19) . . . . ?
Rh1 C40 C41 C42 92.46(16) . . . . ?
Rh1 C41 C42 C37 3.6(2) . . . . ?
Rh1 C41 C42 C43 106.72(18) . . . . ?
P1 C24 C19 O1 3.8(4) . . . . ?
P1 C24 C19 C20 -173.4(3) . . . . ?
P1 C24 C23 C22 174.9(2) . . . . ?
P1 C31 C36 O4 -0.9(4) . . . . ?
P1 C31 C36 C35 176.7(3) . . . . ?
P1 C31 C32 C33 -178.4(3) . . . . ?
P1 C25 C30 O5 1.9(16) . . . . ?
P1 C25 C30 C29 -178.4(2) . . . . ?
P1 C25 C30 O5A 4(3) . . . . ?
P1 C25 C26 C27 178.3(2) . . . . ?
P2 C13 C14 C15 -176.8(7) . . . . ?
P2 C13 C18A O1 14(2) . . . . ?
P2 C13 C18A C17A -171.6(11) . . . . ?
P2 C13 C14A C15A 170.0(9) . . . . ?
P2 C6 C5 O2 -8.1(16) . . . . ?
P2 C6 C5 C4 173.6(8) . . . . ?
P2 C6 C1 C2 -175.4(10) . . . . ?
P2 C6 C5A O2A 7(2) . . . . ?
P2 C6 C5A C4A -173.6(11) . . . . ?
P2 C6 C1A C2A 172.2(16) . . . . ?
P2 C7 C12 O3A 10.6(12) . . . . ?
P2 C7 C12 C11 -172.4(2) . . . . ?
P2 C7 C12 O3 2.1(10) . . . . ?
P2 C7 C8 C9 172.9(2) . . . . ?
O1 C19 C20 C21 -179.0(3) . . . . ?
O1 C18 C13 P2 -2.1(16) . . . . ?
O1 C18 C13 C14 -171.0(10) . . . . ?
O1 C18 C17 C16 177.3(11) . . . . ?
O1 C18A C17A C16A 177.1(17) . . . . ?
O2 C5 C4 C3 -177.4(14) . . . . ?
O3A C12 C11 C10 176.8(14) . . . . ?
O4 C36 C35 C34 179.6(4) . . . . ?
O5 C30 C29 C28 179.6(17) . . . . ?
C37 C38 C39 C40 -68.8(3) . . . . ?
C37 C38 C39 C43 33.9(3) . . . . ?
C37 C42 C43 C39 50.8(2) . . . . ?
C38 C37 C42 C41 69.5(3) . . . . ?
C38 C37 C42 C43 -33.3(3) . . . . ?
C38 C39 C40 Rh1 -3.5(2) . . . . ?
C38 C39 C40 C41 69.2(3) . . . . ?
C38 C39 C43 C42 -51.2(2) . . . . ?
C39 C40 C41 Rh1 -92.43(17) . . . . ?
C39 C40 C41 C42 0.0(2) . . . . ?
C40 C39 C43 C42 52.2(2) . . . . ?
C40 C41 C42 C37 -68.9(3) . . . . ?
C40 C41 C42 C43 34.2(2) . . . . ?
C41 C42 C43 C39 -52.3(2) . . . . ?
C42 C37 C38 Rh1 -90.73(17) . . . . ?
C42 C37 C38 C39 -0.3(3) . . . . ?
C43 C39 C40 Rh1 -106.82(19) . . . . ?
C43 C39 C40 C41 -34.2(3) . . . . ?
C24 P1 C31 C36 -179.3(2) . . . . ?
C24 P1 C31 C32 -0.6(3) . . . . ?
C24 P1 C25 C30 -61.9(2) . . . . ?
C24 P1 C25 C26 119.5(2) . . . . ?
C24 C19 C20 C21 -1.8(5) . . . . ?
C19 O1 C18 C13 -141.3(9) . . . . ?
C19 O1 C18 C17 39.6(15) . . . . ?
C19 O1 C18A C13 -150.8(11) . . . . ?
C19 O1 C18A C17A 36(2) . . . . ?
C19 C24 C23 C22 -1.4(4) . . . . ?
C19 C20 C21 C22 -0.8(6) . . . . ?
C20 C21 C22 C23 2.2(6) . . . . ?
C21 C22 C23 C24 -1.1(5) . . . . ?
C23 C24 C19 O1 -179.9(3) . . . . ?
C23 C24 C19 C20 2.9(5) . . . . ?
C18 O1 C19 C24 90.5(8) . . . . ?
C18 O1 C19 C20 -92.2(8) . . . . ?
C18 C13 C14 C15 -9.5(15) . . . . ?
C13 P2 C6 C5 -47.3(8) . . . . ?
C13 P2 C6 C1 123.4(10) . . . . ?
C13 P2 C6 C5A -57.1(11) . . . . ?
C13 P2 C6 C1A 133.5(13) . . . . ?
C13 P2 C7 C12 -66.0(2) . . . . ?
C13 P2 C7 C8 123.5(2) . . . . ?
C13 C18 C17 C16 -1.6(19) . . . . ?
C13 C14 C15 C16 5.6(15) . . . . ?
C13 C18A C17A C16A 4(2) . . . . ?
C13 C14A C15A C16A -2.2(17) . . . . ?
C14 C15 C16 C17 0.9(15) . . . . ?
C15 C16 C17 C18 -2.9(14) . . . . ?
C17 C18 C13 P2 176.9(11) . . . . ?
C17 C18 C13 C14 7.9(19) . . . . ?
C6 P2 C13 C18 -63.1(8) . . . . ?
C6 P2 C13 C14 104.6(7) . . . . ?
C6 P2 C13 C18A -72.0(11) . . . . ?
C6 P2 C13 C14A 122.6(8) . . . . ?
C6 P2 C7 C12 -173.9(2) . . . . ?
C6 P2 C7 C8 15.5(2) . . . . ?
C6 C5 C4 C3 0.8(16) . . . . ?
C6 C5A C4A C3A 3(2) . . . . ?
C5 C6 C1 C2 -5(2) . . . . ?
C5 C4 C3 C2 -2.5(13) . . . . ?
C4 C3 C2 C1 0.3(15) . . . . ?
C3 C2 C1 C6 3(2) . . . . ?
C1 C6 C5 O2 -178.6(15) . . . . ?
C1 C6 C5 C4 3.1(19) . . . . ?
C44 O2 C5 C6 -165.9(15) . . . . ?
C44 O2 C5 C4 12(2) . . . . ?
C7 P2 C13 C18 -171.4(8) . . . . ?
C7 P2 C13 C14 -3.7(7) . . . . ?
C7 P2 C13 C18A 179.7(11) . . . . ?
C7 P2 C13 C14A 14.3(8) . . . . ?
C7 P2 C6 C5 63.4(8) . . . . ?
C7 P2 C6 C1 -125.9(10) . . . . ?
C7 P2 C6 C5A 53.5(11) . . . . ?
C7 P2 C6 C1A -115.9(13) . . . . ?
C7 C12 C11 C10 0.3(5) . . . . ?
C7 C12 O3 C45 169.4(10) . . . . ?
C12 C7 C8 C9 2.1(4) . . . . ?
C12 C11 C10 C9 0.3(6) . . . . ?
C11 C12 O3 C45 -16.2(18) . . . . ?
C11 C10 C9 C8 0.3(5) . . . . ?
C10 C9 C8 C7 -1.5(5) . . . . ?
C8 C7 C12 O3A -178.5(12) . . . . ?
C8 C7 C12 C11 -1.5(4) . . . . ?
C8 C7 C12 O3 173.1(9) . . . . ?
C45A O3A C12 C7 145.0(17) . . . . ?
C45A O3A C12 C11 -32(3) . . . . ?
C31 P1 C24 C19 -93.2(2) . . . . ?
C31 P1 C24 C23 90.7(2) . . . . ?
C31 P1 C25 C30 -168.5(2) . . . . ?
C31 P1 C25 C26 12.9(3) . . . . ?
C31 C36 C35 C34 2.2(6) . . . . ?
C36 C31 C32 C33 0.3(5) . . . . ?
C36 C35 C34 C33 -0.7(7) . . . . ?
C35 C34 C33 C32 -1.0(7) . . . . ?
C34 C33 C32 C31 1.2(6) . . . . ?
C32 C31 C36 O4 -179.7(3) . . . . ?
C32 C31 C36 C35 -2.0(5) . . . . ?
C47 O4 C36 C31 176.7(4) . . . . ?
C47 O4 C36 C35 -0.8(5) . . . . ?
C25 P1 C24 C19 160.7(2) . . . . ?
C25 P1 C24 C23 -15.5(3) . . . . ?
C25 P1 C31 C36 -74.2(2) . . . . ?
C25 P1 C31 C32 104.5(3) . . . . ?
C25 C30 C29 C28 -0.1(5) . . . . ?
C25 C30 O5A C46A 138(5) . . . . ?
C30 C25 C26 C27 -0.3(4) . . . . ?
C30 C29 C28 C27 -0.2(5) . . . . ?
C29 C30 O5A C46A -39(8) . . . . ?
C29 C28 C27 C26 0.2(5) . . . . ?
C28 C27 C26 C25 0.1(5) . . . . ?
C26 C25 C30 O5 -179.4(15) . . . . ?
C26 C25 C30 C29 0.3(4) . . . . ?
C26 C25 C30 O5A -177(3) . . . . ?
C46 O5 C30 C25 170.8(15) . . . . ?
C46 O5 C30 C29 -9(3) . . . . ?
C57 C56 C63 C61 -1.6(3) . . . . ?
C57 C56 B1 C72 -72.9(2) . . . . ?
C57 C56 B1 C48 48.2(3) . . . . ?
C57 C56 B1 C64 167.1(2) . . . . ?
C57 C58 C59 F10 151.9(3) . . . . ?
C57 C58 C59 F10A -160.6(8) . . . . ?
C57 C58 C59 F11 38.5(5) . . . . ?
C57 C58 C59 F11A 49.7(11) . . . . ?
C57 C58 C59 F12 -82.0(5) . . . . ?
C57 C58 C59 F12A -61.1(5) . . . . ?
C72 C79 C77 C76 -1.1(4) . . . . ?
C72 C79 C77 C78 179.6(2) . . . . ?
C79 C72 C73 C74 -2.2(3) . . . . ?
C79 C72 B1 C56 -80.3(2) . . . . ?
C79 C72 B1 C48 159.4(2) . . . . ?
C79 C72 B1 C64 41.9(3) . . . . ?
C79 C77 C76 C74 -1.1(4) . . . . ?
C79 C77 C78 F1 74.3(5) . . . . ?
C79 C77 C78 F1A 36.7(5) . . . . ?
C79 C77 C78 F2 -162.5(5) . . . . ?
C79 C77 C78 F2A -84.6(6) . . . . ?
C79 C77 C78 F3 -41.5(5) . . . . ?
C79 C77 C78 F3A 156.9(4) . . . . ?
C77 C76 C74 C73 1.6(4) . . . . ?
C77 C76 C74 C75 -179.5(3) . . . . ?
C76 C77 C78 F1 -104.9(5) . . . . ?
C76 C77 C78 F1A -142.5(5) . . . . ?
C76 C77 C78 F2 18.2(6) . . . . ?
C76 C77 C78 F2A 96.2(5) . . . . ?
C76 C77 C78 F3 139.2(4) . . . . ?
C76 C77 C78 F3A -22.4(5) . . . . ?
C76 C74 C73 C72 0.1(4) . . . . ?
C76 C74 C75 F4 -150.9(7) . . . . ?
C76 C74 C75 F4A -115.5(6) . . . . ?
C76 C74 C75 F5 92.9(5) . . . . ?
C76 C74 C75 F5A 123.8(8) . . . . ?
C76 C74 C75 F6 -24.8(7) . . . . ?
C76 C74 C75 F6A -0.5(7) . . . . ?
C73 C72 C79 C77 2.7(3) . . . . ?
C73 C72 B1 C56 93.6(2) . . . . ?
C73 C72 B1 C48 -26.8(3) . . . . ?
C73 C72 B1 C64 -144.3(2) . . . . ?
C73 C74 C75 F4 28.0(8) . . . . ?
C73 C74 C75 F4A 63.4(7) . . . . ?
C73 C74 C75 F5 -88.2(5) . . . . ?
C73 C74 C75 F5A -57.3(8) . . . . ?
C73 C74 C75 F6 154.2(6) . . . . ?
C73 C74 C75 F6A 178.4(6) . . . . ?
C78 C77 C76 C74 178.1(2) . . . . ?
C75 C74 C73 C72 -178.8(3) . . . . ?
C56 C57 C58 C60 -0.3(4) . . . . ?
C56 C57 C58 C59 178.7(2) . . . . ?
C56 C63 C61 C60 0.5(4) . . . . ?
C56 C63 C61 C62 178.9(2) . . . . ?
C63 C56 B1 C72 100.5(2) . . . . ?
C63 C56 B1 C48 -138.4(2) . . . . ?
C63 C56 B1 C64 -19.5(3) . . . . ?
C63 C61 C60 C58 0.7(4) . . . . ?
C63 C61 C62 F7 25.6(5) . . . . ?
C63 C61 C62 F7A 44.1(6) . . . . ?
C63 C61 C62 F8 -101.7(5) . . . . ?
C63 C61 C62 F8A -65.9(5) . . . . ?
C63 C61 C62 F9 143.5(3) . . . . ?
C63 C61 C62 F9A 172.0(8) . . . . ?
C61 C60 C58 C57 -0.8(4) . . . . ?
C61 C60 C58 C59 -179.7(3) . . . . ?
C60 C61 C62 F7 -156.0(5) . . . . ?
C60 C61 C62 F7A -137.5(6) . . . . ?
C60 C61 C62 F8 76.7(5) . . . . ?
C60 C61 C62 F8A 112.5(5) . . . . ?
C60 C61 C62 F9 -38.1(4) . . . . ?
C60 C61 C62 F9A -9.6(9) . . . . ?
C60 C58 C59 F10 -29.1(4) . . . . ?
C60 C58 C59 F10A 18.4(8) . . . . ?
C60 C58 C59 F11 -142.5(4) . . . . ?
C60 C58 C59 F11A -131.3(11) . . . . ?
C60 C58 C59 F12 97.0(4) . . . . ?
C60 C58 C59 F12A 117.9(5) . . . . ?
C58 C57 C56 C63 1.4(3) . . . . ?
C58 C57 C56 B1 175.5(2) . . . . ?
C62 C61 C60 C58 -177.7(2) . . . . ?
C48 C55 C53 C52 -1.0(4) . . . . ?
C48 C55 C53 C54 176.6(2) . . . . ?
C55 C48 C49 C50 -1.2(4) . . . . ?
C55 C48 B1 C72 138.4(2) . . . . ?
C55 C48 B1 C56 23.0(3) . . . . ?
C55 C48 B1 C64 -100.9(2) . . . . ?
C55 C53 C52 C50 0.3(5) . . . . ?
C55 C53 C54 F13 17.8(5) . . . . ?
C55 C53 C54 F13A -34.0(6) . . . . ?
C55 C53 C54 F14 -107.5(4) . . . . ?
C55 C53 C54 F14A -151.8(6) . . . . ?
C55 C53 C54 F15 140.6(4) . . . . ?
C55 C53 C54 F15A 78.2(6) . . . . ?
C53 C52 C50 C49 -0.1(5) . . . . ?
C53 C52 C50 C51 179.9(3) . . . . ?
C52 C53 C54 F13 -164.6(4) . . . . ?
C52 C53 C54 F13A 143.6(5) . . . . ?
C52 C53 C54 F14 70.1(5) . . . . ?
C52 C53 C54 F14A 25.8(7) . . . . ?
C52 C53 C54 F15 -41.8(5) . . . . ?
C52 C53 C54 F15A -104.2(6) . . . . ?
C52 C50 C49 C48 0.5(5) . . . . ?
C52 C50 C51 F16 -47.3(5) . . . . ?
C52 C50 C51 F17 -170.0(4) . . . . ?
C52 C50 C51 F18 68.6(4) . . . . ?
C49 C48 C55 C53 1.4(3) . . . . ?
C49 C48 B1 C72 -45.7(3) . . . . ?
C49 C48 B1 C56 -161.1(2) . . . . ?
C49 C48 B1 C64 75.0(3) . . . . ?
C49 C50 C51 F16 132.6(4) . . . . ?
C49 C50 C51 F17 10.0(6) . . . . ?
C49 C50 C51 F18 -111.4(4) . . . . ?
C54 C53 C52 C50 -177.3(3) . . . . ?
C51 C50 C49 C48 -179.4(3) . . . . ?
C64 C71 C69 C68 -0.9(4) . . . . ?
C64 C71 C69 C70 178.9(3) . . . . ?
C71 C64 C65 C66 -3.2(3) . . . . ?
C71 C64 B1 C72 24.3(3) . . . . ?
C71 C64 B1 C56 140.0(2) . . . . ?
C71 C64 B1 C48 -97.7(2) . . . . ?
C71 C69 C68 C66 -1.9(4) . . . . ?
C71 C69 C70 F19 -52.9(4) . . . . ?
C71 C69 C70 F20 61.3(4) . . . . ?
C71 C69 C70 F21 -177.3(3) . . . . ?
C69 C68 C66 C65 2.1(4) . . . . ?
C69 C68 C66 C67 -176.9(3) . . . . ?
C68 C69 C70 F19 126.9(3) . . . . ?
C68 C69 C70 F20 -118.9(3) . . . . ?
C68 C69 C70 F21 2.5(5) . . . . ?
C68 C66 C65 C64 0.5(4) . . . . ?
C68 C66 C67 F22 -164.2(3) . . . . ?
C68 C66 C67 F23 -41.9(4) . . . . ?
C68 C66 C67 F24 76.3(3) . . . . ?
C65 C64 C71 C69 3.3(4) . . . . ?
C65 C64 B1 C72 -159.9(2) . . . . ?
C65 C64 B1 C56 -44.2(3) . . . . ?
C65 C64 B1 C48 78.2(2) . . . . ?
C65 C66 C67 F22 16.8(4) . . . . ?
C65 C66 C67 F23 139.1(3) . . . . ?
C65 C66 C67 F24 -102.7(3) . . . . ?
C70 C69 C68 C66 178.3(3) . . . . ?
C67 C66 C65 C64 179.5(2) . . . . ?
B1 C72 C79 C77 177.1(2) . . . . ?
B1 C72 C73 C74 -176.3(2) . . . . ?
B1 C56 C63 C61 -175.3(2) . . . . ?
B1 C48 C55 C53 177.5(2) . . . . ?
B1 C48 C49 C50 -177.4(3) . . . . ?
B1 C64 C71 C69 179.4(2) . . . . ?
B1 C64 C65 C66 -179.3(2) . . . . ?
O2A C5A C4A C3A -177.3(18) . . . . ?
C5A C6 C1A C2A 1(3) . . . . ?
C5A C4A C3A C2A -0.6(18) . . . . ?
C4A C3A C2A C1A -1.4(18) . . . . ?
C3A C2A C1A C6 1(3) . . . . ?
C1A C6 C5A O2A 177.0(18) . . . . ?
C1A C6 C5A C4A -4(2) . . . . ?
C44A O2A C5A C6 -173.2(18) . . . . ?
C44A O2A C5A C4A 7(3) . . . . ?
C18A O1 C19 C24 84.5(10) . . . . ?
C18A O1 C19 C20 -98.2(10) . . . . ?
C18A C13 C14A C15A 4.9(19) . . . . ?
C14A C13 C18A O1 -179.9(11) . . . . ?
C14A C13 C18A C17A -5(2) . . . . ?
C14A C15A C16A C17A 0.3(16) . . . . ?
C15A C16A C17A C18A -1.3(18) . . . . ?
O5A C30 C29 C28 177(3) . . . . ?
O3 C12 C11 C10 -173.9(10) . . . . ?

loop_
_publcif_info_exptl_table_extra_item
sin_theta_over_lambda_max

loop_
_publcif_info_exptl_table_header_item
?
